data_7060665
loop_
_publ_author_name
'Rahimi, Naser'
'Zargarian, Davit'

_publ_section_title
;
 Cationic tetra- and pentacoordinate complexes of nickel based on POCN-
 and POCOP-type pincer ligands: synthesis, characterization, and ligand
 exchange studies
;
_journal_issue 33
_journal_name_full 'New Journal of Chemistry'
_journal_page_first 15063
_journal_page_last 15073
_journal_paper_doi 10.1039/D1NJ01355F
_journal_volume 45
_journal_year 2021
_chemical_formula_moiety 'C30 H39 N2 Ni O2 P2, F6 Sb'
_chemical_formula_sum 'C30 H39 F6 N2 Ni O2 P2 Sb'
_chemical_formula_weight 816.03
_chemical_name_systematic POCOP-Ni-phen
_space_group_crystal_system triclinic
_space_group_IT_number 1
_space_group_name_Hall 'P 1'
_space_group_name_H-M_alt 'P 1'
_atom_sites_solution_hydrogens geom
_atom_sites_solution_primary dual
_audit_creation_date 2021-03-19
_audit_creation_method
;
Olex2 1.3
(compiled 2020.11.12 svn.r5f609507 for OlexSys, GUI svn.r6272)
;
_audit_update_record
;
2021-03-19 deposited with the CCDC.	2021-05-10 downloaded from the CCDC.
;
_cell_angle_alpha 104.063(2)
_cell_angle_beta 100.134(2)
_cell_angle_gamma 90.206(2)
_cell_formula_units_Z 4
_cell_length_a 12.6698(6)
_cell_length_b 13.6736(6)
_cell_length_c 20.1046(9)
_cell_measurement_reflns_used 5436
_cell_measurement_temperature 100
_cell_measurement_theta_max 71.975
_cell_measurement_theta_min 2.304
_cell_volume 3321.9(3)
_computing_cell_refinement
'SAINT (2013) V8.38A; Integration Software for Single Crystal Data. Bruker AXS Inc., Madison, WI 53719-1173.'
_computing_data_collection
;
APEX 2 (2013) Bruker AXS Inc., Madison, WI 53719-1173.
;
_computing_data_reduction
'SAINT (2013) V8.38A; Integration Software for Single Crystal Data. Bruker AXS Inc., Madison, WI 53719-1173.'
_computing_molecular_graphics 'Olex2 1.3 (Dolomanov et al., 2009)'
_computing_publication_material 'Olex2 1.3 (Dolomanov et al., 2009)'
_computing_structure_refinement 'XL (Sheldrick, 2008)'
_computing_structure_solution 'XT (Sheldrick, 2015)'
_diffrn_ambient_temperature 100
_diffrn_detector 'CCD area detector'
_diffrn_detector_area_resol_mean 8.3
_diffrn_detector_type 'Bruker APEX2 CCD'
_diffrn_measured_fraction_theta_full 0.977
_diffrn_measured_fraction_theta_max 0.969
_diffrn_measurement_device 'three-circle diffractometer'
_diffrn_measurement_device_type 'Bruker Smart APEX'
_diffrn_measurement_method '\w scans'
_diffrn_radiation_collimation 'Focusing mirrors'
_diffrn_radiation_monochromator 'Quazar MX Mirror Optics'
_diffrn_radiation_probe x-ray
_diffrn_radiation_type CuK\a
_diffrn_radiation_wavelength 1.54178
_diffrn_reflns_av_R_equivalents 0.077
_diffrn_reflns_av_unetI/netI 0.0173
_diffrn_reflns_Laue_measured_fraction_full 0.977
_diffrn_reflns_Laue_measured_fraction_max 0.969
_diffrn_reflns_limit_h_max 14
_diffrn_reflns_limit_h_min -15
_diffrn_reflns_limit_k_max 16
_diffrn_reflns_limit_k_min -16
_diffrn_reflns_limit_l_max 24
_diffrn_reflns_limit_l_min -24
_diffrn_reflns_number 22257
_diffrn_reflns_point_group_measured_fraction_full 0.858
_diffrn_reflns_point_group_measured_fraction_max 0.850
_diffrn_reflns_theta_full 67.679
_diffrn_reflns_theta_max 72.325
_diffrn_reflns_theta_min 2.304
_diffrn_source 'Microfocus Source'
_diffrn_source_target Cu
_diffrn_source_type 'Incoatec I\mS High Brilliance Microsource'
_exptl_absorpt_coefficient_mu 8.632
_exptl_absorpt_correction_T_max 0.190058
_exptl_absorpt_correction_T_min 0.071111
_exptl_absorpt_correction_type multi-scan
_exptl_absorpt_process_details
;
 TWINABS-2012/1 (Bruker,2012) was used for absorption correction.

Final HKLF 4 output contains 266080 reflections, Rint = 0.0862
 (227847 with I > 3sig(I), Rint = 0.0852)
;
_exptl_crystal_colour red
_exptl_crystal_colour_primary red
_exptl_crystal_density_diffrn 1.632
_exptl_crystal_description plate
_exptl_crystal_F_000 1648
_exptl_crystal_size_max 0.22
_exptl_crystal_size_mid 0.1
_exptl_crystal_size_min 0.09
_exptl_transmission_factor_max 0.753572
_exptl_transmission_factor_min 0.581089
_refine_diff_density_max 1.070
_refine_diff_density_min -0.502
_refine_diff_density_rms 0.069
_refine_ls_abs_structure_details
;
 Classical Flack method preferred over Parsons because s.u. lower.
;
_refine_ls_abs_structure_Flack 0.0024(14)
_refine_ls_extinction_method none
_refine_ls_goodness_of_fit_ref 1.043
_refine_ls_hydrogen_treatment constr
_refine_ls_matrix_type full
_refine_ls_number_parameters 1618
_refine_ls_number_reflns 22257
_refine_ls_number_restraints 3
_refine_ls_restrained_S_all 1.043
_refine_ls_R_factor_all 0.0323
_refine_ls_R_factor_gt 0.0321
_refine_ls_shift/su_max 0.001
_refine_ls_shift/su_mean 0.000
_refine_ls_structure_factor_coef Fsqd
_refine_ls_weighting_details 'w=1/[\s^2^(Fo^2^)+(0.0745P)^2^+0.5845P] where P=(Fo^2^+2Fc^2^)/3'
_refine_ls_weighting_scheme calc
_refine_ls_wR_factor_gt 0.0893
_refine_ls_wR_factor_ref 0.0896
_reflns_Friedel_coverage 0.755
_reflns_Friedel_fraction_full 0.738
_reflns_Friedel_fraction_max 0.731
_reflns_number_gt 22086
_reflns_number_total 22257
_reflns_threshold_expression 'I > 2\s(I)'
_cod_data_source_file d1nj01355f2.cif
_cod_data_source_block 2d-naser6
_cod_depositor_comments
;
The following automatic conversions were performed:

data item '_diffrn_radiation_probe' value 'X-ray' was changed to
'x-ray' in accordance with the
/home/data/users/saulius/crontab/automatic-downloads/rss-feeds/RSC/lib/dictionaries/cif_core.dic
dictionary named 'cif_core.dic' version 2.4.2 last updated on
2011-04-26.

Automatic conversion script
Id: cif_fix_values 7556 2019-12-06 15:28:31Z antanas 

 Adding full bibliography for 7060661--7060668.cif.
;
_cod_database_code 7060665
_shelx_shelxl_version_number 2017/1
_shelx_space_group_comment
;
The symmetry employed for this shelxl refinement is uniquely defined
by the following loop, which should always be used as a source of
symmetry information in preference to the above space-group names.
They are only intended as comments.
;
_shelx_estimated_absorpt_t_max 0.510
_shelx_estimated_absorpt_t_min 0.253
_olex2_refinement_description
;
1. Twinned data refinement
 Scales: 0.58965
 0.41035
2.a Ternary CH refined with riding coordinates:
 C3A(H3A), C6A(H6A), C15A(H15A), C18A(H18A), C3B(H3B), C6B(H6B), C15B(H15B),
 C18B(H18B), C3C(H3C), C6C(H6C), C15C(H15C), C18C(H18C), C3D(H3D), C6D(H6D),
 C15D(H15D), C18D(H18D)
2.b Aromatic/amide H refined with riding coordinates:
 C8A(H8A), C9A(H9A), C10A(H10A), C19A(H19A), C20A(H20A), C21A(H21A),
 C23A(H23A), C24A(H24A), C26A(H26A), C27A(H27A), C28A(H28A), C8B(H8B), C9B(H9B),
  C10B(H10B), C19B(H19B), C20B(H20B), C21B(H21B), C23B(H23B), C24B(H24B),
 C26B(H26B), C27B(H27B), C28B(H28B), C8C(H8C), C9C(H9C), C10C(H10C), C19C(H19C),
  C20C(H20C), C21C(H21C), C23C(H23C), C24C(H24C), C26C(H26C), C27C(H27C),
 C28C(H28C), C8D(H8D), C9D(H9D), C10D(H10D), C19D(H19D), C20D(H20D), C21D(H21D),
  C23D(H23D), C24D(H24D), C26D(H26D), C27D(H27D), C28D(H28D)
2.c Idealised Me refined as rotating group:
 C1A(H1AA,H1AB,H1AC), C2A(H2AA,H2AB,H2AC), C4A(H4AA,H4AB,H4AC), C5A(H5AA,H5AB,
 H5AC), C13A(H13A,H13B,H13C), C14A(H14A,H14B,H14C), C16A(H16A,H16B,H16C),
 C17A(H17A,H17B,H17C), C1B(H1BA,H1BB,H1BC), C2B(H2BA,H2BB,H2BC), C4B(H4BA,H4BB,
 H4BC), C5B(H5BA,H5BB,H5BC), C13B(H13D,H13E,H13F), C14B(H14D,H14E,H14F),
 C16B(H16D,H16E,H16F), C17B(H17D,H17E,H17F), C1C(H1CA,H1CB,H1CC), C2C(H2CA,H2CB,
 H2CC), C4C(H4CA,H4CB,H4CC), C5C(H5CA,H5CB,H5CC), C13C(H13G,H13H,H13I),
 C14C(H14G,H14H,H14I), C16C(H16G,H16H,H16I), C17C(H17G,H17H,H17I), C1D(H1DA,
 H1DB,H1DC), C2D(H2DA,H2DB,H2DC), C4D(H4DA,H4DB,H4DC), C5D(H5DA,H5DB,H5DC),
 C13D(H13J,H13K,H13L), C14D(H14J,H14K,H14L), C16D(H16J,H16K,H16L), C17D(H17J,
 H17K,H17L)
;
_olex2_submission_special_instructions 'No special instructions were received'

loop_
_space_group_symop_operation_xyz
'x, y, z'

loop_
_atom_site_label
_atom_site_type_symbol
_atom_site_fract_x
_atom_site_fract_y
_atom_site_fract_z
_atom_site_U_iso_or_equiv
_atom_site_adp_type
_atom_site_occupancy
_atom_site_site_symmetry_order
_atom_site_calc_flag
_atom_site_refinement_flags_posn
_atom_site_refinement_flags_adp
_atom_site_refinement_flags_occupancy
_atom_site_disorder_assembly
_atom_site_disorder_group
Ni1A Ni 0.01528(8) 0.75873(6) 1.00196(4) 0.0307(2) Uani 1 1 d . . . . .
P1A P -0.05011(14) 0.61325(10) 0.93526(7) 0.0385(3) Uani 1 1 d . . . . .
P2A P 0.04675(11) 0.87568(10) 1.10276(7) 0.0306(3) Uani 1 1 d . . . . .
O1A O -0.0326(4) 0.5307(3) 0.9840(2) 0.0460(11) Uani 1 1 d . . . . .
O2A O 0.1354(3) 0.8216(3) 1.1513(2) 0.0353(8) Uani 1 1 d . . . . .
N1A N 0.1714(4) 0.7853(3) 0.9766(2) 0.0303(9) Uani 1 1 d . . . . .
N2A N -0.0281(4) 0.8388(3) 0.9338(2) 0.0307(9) Uani 1 1 d . . . . .
C1A C -0.0145(7) 0.5997(6) 0.8003(3) 0.0565(18) Uani 1 1 d . . . . .
H1AA H 0.026328 0.664554 0.812772 0.085 Uiso 1 1 calc GR . . . .
H1AB H -0.091415 0.610926 0.790708 0.085 Uiso 1 1 calc GR . . . .
H1AC H 0.006256 0.556233 0.758578 0.085 Uiso 1 1 calc GR . . . .
C2A C 0.1300(7) 0.5370(5) 0.8819(4) 0.0575(18) Uani 1 1 d . . . . .
H2AA H 0.143465 0.508536 0.922665 0.086 Uiso 1 1 calc GR . . . .
H2AB H 0.167522 0.603455 0.893241 0.086 Uiso 1 1 calc GR . . . .
H2AC H 0.156312 0.492071 0.842970 0.086 Uiso 1 1 calc GR . . . .
C3A C 0.0098(7) 0.5481(5) 0.8612(3) 0.0495(16) Uani 1 1 d . . . . .
H3A H -0.024632 0.478441 0.844245 0.059 Uiso 1 1 calc R . . . .
C4A C -0.2382(8) 0.4959(6) 0.8605(5) 0.072(3) Uani 1 1 d . . . . .
H4AA H -0.220904 0.448113 0.889697 0.107 Uiso 1 1 calc GR . . . .
H4AB H -0.204952 0.475828 0.819095 0.107 Uiso 1 1 calc GR . . . .
H4AC H -0.316232 0.495882 0.846220 0.107 Uiso 1 1 calc GR . . . .
C5A C -0.2562(6) 0.6447(8) 0.9618(5) 0.069(2) Uani 1 1 d . . . . .
H5AA H -0.224333 0.711041 0.988534 0.104 Uiso 1 1 calc GR . . . .
H5AB H -0.251983 0.598543 0.992509 0.104 Uiso 1 1 calc GR . . . .
H5AC H -0.331609 0.651216 0.942165 0.104 Uiso 1 1 calc GR . . . .
C6A C -0.1949(6) 0.6027(5) 0.9024(4) 0.0519(17) Uani 1 1 d . . . . .
H6A H -0.208977 0.647410 0.869515 0.062 Uiso 1 1 calc R . . . .
C7A C 0.0304(5) 0.5728(4) 1.0482(3) 0.0363(12) Uani 1 1 d . . . . .
C8A C 0.0666(5) 0.5123(4) 1.0929(3) 0.0375(12) Uani 1 1 d . . . . .
H8A H 0.048870 0.441873 1.079638 0.045 Uiso 1 1 calc R . . . .
C9A C 0.1296(5) 0.5564(4) 1.1576(3) 0.0384(12) Uani 1 1 d . . . . .
H9A H 0.155447 0.515633 1.188560 0.046 Uiso 1 1 calc R . . . .
C10A C 0.1548(5) 0.6600(4) 1.1773(3) 0.0370(12) Uani 1 1 d . . . . .
H10A H 0.197735 0.690389 1.221337 0.044 Uiso 1 1 calc R . . . .
C11A C 0.1160(5) 0.7172(4) 1.1314(3) 0.0327(11) Uani 1 1 d . . . . .
C12A C 0.0550(5) 0.6765(4) 1.0655(3) 0.0320(11) Uani 1 1 d . . . . .
C13A C 0.2334(5) 0.9952(4) 1.1098(3) 0.0412(13) Uani 1 1 d . . . . .
H13A H 0.237729 0.968102 1.060598 0.062 Uiso 1 1 calc GR . . . .
H13B H 0.270123 0.951165 1.137455 0.062 Uiso 1 1 calc GR . . . .
H13C H 0.267861 1.063121 1.126234 0.062 Uiso 1 1 calc GR . . . .
C14A C 0.0533(6) 1.0623(4) 1.0715(3) 0.0427(13) Uani 1 1 d . . . . .
H14A H -0.021905 1.063007 1.077308 0.064 Uiso 1 1 calc GR . . . .
H14B H 0.057362 1.032025 1.022644 0.064 Uiso 1 1 calc GR . . . .
H14C H 0.084383 1.131534 1.085122 0.064 Uiso 1 1 calc GR . . . .
C15A C 0.1162(5) 0.9999(4) 1.1178(3) 0.0345(11) Uani 1 1 d . . . . .
H15A H 0.115120 1.036361 1.167277 0.041 Uiso 1 1 calc R . . . .
C16A C -0.0088(7) 0.9374(5) 1.2350(3) 0.0504(16) Uani 1 1 d . . . . .
H16A H 0.042649 0.995000 1.244473 0.076 Uiso 1 1 calc GR . . . .
H16B H 0.028253 0.880149 1.247997 0.076 Uiso 1 1 calc GR . . . .
H16C H -0.065695 0.956012 1.262415 0.076 Uiso 1 1 calc GR . . . .
C17A C -0.1440(5) 0.8225(5) 1.1410(3) 0.0432(13) Uani 1 1 d . . . . .
H17A H -0.109824 0.760076 1.146485 0.065 Uiso 1 1 calc GR . . . .
H17B H -0.182477 0.812884 1.092948 0.065 Uiso 1 1 calc GR . . . .
H17C H -0.194683 0.839857 1.173182 0.065 Uiso 1 1 calc GR . . . .
C18A C -0.0581(5) 0.9079(4) 1.1572(3) 0.0388(12) Uani 1 1 d . . . . .
H18A H -0.094210 0.968127 1.145510 0.047 Uiso 1 1 calc R . . . .
C19A C -0.1263(5) 0.8670(4) 0.9136(3) 0.0340(11) Uani 1 1 d . . . . .
H19A H -0.182936 0.847690 0.933788 0.041 Uiso 1 1 calc R . . . .
C20A C -0.1504(5) 0.9241(4) 0.8639(3) 0.0362(11) Uani 1 1 d . . . . .
H20A H -0.221815 0.942872 0.851103 0.043 Uiso 1 1 calc R . . . .
C21A C -0.0696(5) 0.9524(4) 0.8340(3) 0.0360(12) Uani 1 1 d . . . . .
H21A H -0.084546 0.991085 0.800353 0.043 Uiso 1 1 calc R . . . .
C22A C 0.0340(5) 0.9239(4) 0.8534(3) 0.0326(11) Uani 1 1 d . . . . .
C23A C 0.1246(5) 0.9494(4) 0.8244(3) 0.0352(12) Uani 1 1 d . . . . .
H23A H 0.113048 0.985406 0.789071 0.042 Uiso 1 1 calc R . . . .
C24A C 0.2247(5) 0.9232(4) 0.8465(3) 0.0368(12) Uani 1 1 d . . . . .
H24A H 0.282297 0.941432 0.826715 0.044 Uiso 1 1 calc R . . . .
C25A C 0.2456(5) 0.8682(4) 0.8996(3) 0.0335(11) Uani 1 1 d . . . . .
C26A C 0.3490(5) 0.8450(4) 0.9284(3) 0.0348(11) Uani 1 1 d . . . . .
H26A H 0.409993 0.865343 0.912668 0.042 Uiso 1 1 calc R . . . .
C27A C 0.3612(5) 0.7927(4) 0.9792(3) 0.0359(11) Uani 1 1 d . . . . .
H27A H 0.430651 0.776430 0.999012 0.043 Uiso 1 1 calc R . . . .
C28A C 0.2695(5) 0.7636(4) 1.0018(3) 0.0344(11) Uani 1 1 d . . . . .
H28A H 0.278585 0.726694 1.036634 0.041 Uiso 1 1 calc R . . . .
C29A C 0.1596(5) 0.8392(4) 0.9270(3) 0.0302(10) Uani 1 1 d . . . . .
C30A C 0.0531(5) 0.8673(4) 0.9038(3) 0.0298(10) Uani 1 1 d . . . . .
Ni1B Ni 0.03192(7) 0.68822(6) 0.49273(4) 0.02720(18) Uani 1 1 d . . . . .
P1B P 0.12921(12) 0.68885(10) 0.59461(6) 0.0310(3) Uani 1 1 d . . . . .
P2B P -0.10677(11) 0.64114(9) 0.40796(6) 0.0284(2) Uani 1 1 d . . . . .
O1B O 0.0507(4) 0.7290(3) 0.65201(19) 0.0369(8) Uani 1 1 d . . . . .
O2B O -0.2127(3) 0.6765(3) 0.44405(19) 0.0334(8) Uani 1 1 d . . . . .
N1B N 0.0569(4) 0.8427(3) 0.4904(2) 0.0283(9) Uani 1 1 d . . . . .
N2B N 0.1421(4) 0.6712(3) 0.4343(2) 0.0284(9) Uani 1 1 d . . . . .
C1B C 0.2230(7) 0.8864(5) 0.6433(4) 0.0556(19) Uani 1 1 d . . . . .
H1BA H 0.159778 0.899278 0.665506 0.083 Uiso 1 1 calc GR . . . .
H1BB H 0.208660 0.903364 0.597998 0.083 Uiso 1 1 calc GR . . . .
H1BC H 0.284631 0.928024 0.673146 0.083 Uiso 1 1 calc GR . . . .
C2B C 0.3357(6) 0.7466(7) 0.5889(4) 0.0549(17) Uani 1 1 d . . . . .
H2BA H 0.310104 0.754934 0.541749 0.082 Uiso 1 1 calc GR . . . .
H2BB H 0.353269 0.676238 0.586338 0.082 Uiso 1 1 calc GR . . . .
H2BC H 0.399881 0.790798 0.610569 0.082 Uiso 1 1 calc GR . . . .
C3B C 0.2478(5) 0.7746(4) 0.6326(3) 0.0404(13) Uani 1 1 d . . . . .
H3B H 0.275935 0.763411 0.679750 0.048 Uiso 1 1 calc R . . . .
C4B C 0.2348(6) 0.5762(5) 0.6864(4) 0.0518(17) Uani 1 1 d . . . . .
H4BA H 0.196143 0.616070 0.721082 0.078 Uiso 1 1 calc GR . . . .
H4BB H 0.305010 0.609636 0.690508 0.078 Uiso 1 1 calc GR . . . .
H4BC H 0.244776 0.508716 0.694509 0.078 Uiso 1 1 calc GR . . . .
C5B C 0.0696(6) 0.4986(5) 0.6012(3) 0.0462(15) Uani 1 1 d . . . . .
H5BA H 0.035628 0.482879 0.551876 0.069 Uiso 1 1 calc GR . . . .
H5BB H 0.019065 0.532901 0.629781 0.069 Uiso 1 1 calc GR . . . .
H5BC H 0.089688 0.435907 0.614531 0.069 Uiso 1 1 calc GR . . . .
C6B C 0.1695(6) 0.5670(4) 0.6127(3) 0.0394(12) Uani 1 1 d . . . . .
H6B H 0.214898 0.534639 0.578276 0.047 Uiso 1 1 calc R . . . .
C7B C -0.0565(5) 0.7278(4) 0.6195(3) 0.0335(11) Uani 1 1 d . . . . .
C8B C -0.1346(6) 0.7503(4) 0.6607(3) 0.0402(13) Uani 1 1 d . . . . .
H8B H -0.116354 0.766413 0.710108 0.048 Uiso 1 1 calc R . . . .
C9B C -0.2416(6) 0.7482(4) 0.6266(3) 0.0408(13) Uani 1 1 d . . . . .
H9B H -0.296704 0.763717 0.653488 0.049 Uiso 1 1 calc R . . . .
C10B C -0.2680(5) 0.7242(4) 0.5549(3) 0.0363(11) Uani 1 1 d . . . . .
H10B H -0.340587 0.722520 0.532169 0.044 Uiso 1 1 calc R . . . .
C11B C -0.1863(5) 0.7024(4) 0.5163(3) 0.0317(10) Uani 1 1 d . . . . .
C12B C -0.0787(4) 0.7042(4) 0.5469(3) 0.0296(10) Uani 1 1 d . . . . .
C13B C -0.1409(6) 0.8081(5) 0.3492(3) 0.0429(13) Uani 1 1 d . . . . .
H13D H -0.068805 0.839665 0.368088 0.064 Uiso 1 1 calc GR . . . .
H13E H -0.186969 0.828478 0.384133 0.064 Uiso 1 1 calc GR . . . .
H13F H -0.171144 0.829869 0.307125 0.064 Uiso 1 1 calc GR . . . .
C14B C -0.0532(5) 0.6566(5) 0.2830(3) 0.0411(13) Uani 1 1 d . . . . .
H14D H -0.043913 0.584275 0.278295 0.062 Uiso 1 1 calc GR . . . .
H14E H 0.015875 0.693794 0.303103 0.062 Uiso 1 1 calc GR . . . .
H14F H -0.079724 0.668572 0.236973 0.062 Uiso 1 1 calc GR . . . .
C15B C -0.1345(5) 0.6929(4) 0.3310(3) 0.0355(12) Uani 1 1 d . . . . .
H15B H -0.206636 0.664141 0.304406 0.043 Uiso 1 1 calc R . . . .
C16B C -0.2400(6) 0.4806(5) 0.3157(3) 0.0451(14) Uani 1 1 d . . . . .
H16D H -0.229175 0.500204 0.273498 0.068 Uiso 1 1 calc GR . . . .
H16E H -0.298740 0.517764 0.334192 0.068 Uiso 1 1 calc GR . . . .
H16F H -0.257939 0.407932 0.304226 0.068 Uiso 1 1 calc GR . . . .
C17B C -0.1423(6) 0.4541(4) 0.4298(3) 0.0449(14) Uani 1 1 d . . . . .
H17D H -0.197587 0.484382 0.455691 0.067 Uiso 1 1 calc GR . . . .
H17E H -0.072577 0.463266 0.461263 0.067 Uiso 1 1 calc GR . . . .
H17F H -0.160208 0.381843 0.410182 0.067 Uiso 1 1 calc GR . . . .
C18B C -0.1367(5) 0.5053(4) 0.3705(3) 0.0349(11) Uani 1 1 d . . . . .
H18B H -0.075656 0.477329 0.347570 0.042 Uiso 1 1 calc R . . . .
C19B C 0.1855(5) 0.5857(4) 0.4076(3) 0.0322(10) Uani 1 1 d . . . . .
H19B H 0.164589 0.525566 0.418562 0.039 Uiso 1 1 calc R . . . .
C20B C 0.2620(5) 0.5806(4) 0.3633(3) 0.0374(12) Uani 1 1 d . . . . .
H20B H 0.291169 0.517972 0.345014 0.045 Uiso 1 1 calc R . . . .
C21B C 0.2933(5) 0.6662(4) 0.3472(3) 0.0350(11) Uani 1 1 d . . . . .
H21B H 0.345416 0.663760 0.318181 0.042 Uiso 1 1 calc R . . . .
C22B C 0.2478(5) 0.7587(4) 0.3739(3) 0.0341(11) Uani 1 1 d . . . . .
C23B C 0.2716(5) 0.8521(4) 0.3568(3) 0.0377(12) Uani 1 1 d . . . . .
H23B H 0.321191 0.853571 0.326639 0.045 Uiso 1 1 calc R . . . .
C24B C 0.2242(5) 0.9370(4) 0.3830(3) 0.0382(12) Uani 1 1 d . . . . .
H24B H 0.239995 0.997100 0.370213 0.046 Uiso 1 1 calc R . . . .
C25B C 0.1508(5) 0.9394(4) 0.4296(3) 0.0323(11) Uani 1 1 d . . . . .
C26B C 0.1008(5) 1.0263(4) 0.4605(3) 0.0388(13) Uani 1 1 d . . . . .
H26B H 0.113967 1.088980 0.450201 0.047 Uiso 1 1 calc R . . . .
C27B C 0.0326(5) 1.0197(4) 0.5059(3) 0.0381(12) Uani 1 1 d . . . . .
H27B H 0.000089 1.078197 0.528106 0.046 Uiso 1 1 calc R . . . .
C28B C 0.0119(5) 0.9263(4) 0.5188(3) 0.0334(11) Uani 1 1 d . . . . .
H28B H -0.036516 0.922423 0.549273 0.040 Uiso 1 1 calc R . . . .
C29B C 0.1259(4) 0.8491(4) 0.4472(3) 0.0292(10) Uani 1 1 d . . . . .
C30B C 0.1733(4) 0.7578(4) 0.4179(2) 0.0287(10) Uani 1 1 d . . . . .
Ni1C Ni 0.57837(8) 0.22927(6) 0.52010(4) 0.02955(19) Uani 1 1 d . . . . .
P1C P 0.54571(12) 0.39060(10) 0.53443(7) 0.0315(3) Uani 1 1 d . . . . .
P2C P 0.59615(12) 0.09783(10) 0.56404(7) 0.0343(3) Uani 1 1 d . . . . .
O1C O 0.4144(3) 0.3927(3) 0.5297(2) 0.0371(8) Uani 1 1 d . . . . .
O2C O 0.4778(3) 0.0760(3) 0.5837(2) 0.0380(8) Uani 1 1 d . . . . .
N1C N 0.5163(4) 0.1678(3) 0.4107(2) 0.0319(9) Uani 1 1 d . . . . .
N2C N 0.7131(4) 0.2219(3) 0.4844(2) 0.0322(9) Uani 1 1 d . . . . .
C1C C 0.5376(6) 0.4036(5) 0.3968(3) 0.0436(13) Uani 1 1 d . . . . .
H1CA H 0.466596 0.369221 0.387311 0.065 Uiso 1 1 calc GR . . . .
H1CB H 0.592130 0.353400 0.389477 0.065 Uiso 1 1 calc GR . . . .
H1CC H 0.538812 0.447881 0.365170 0.065 Uiso 1 1 calc GR . . . .
C2C C 0.4919(6) 0.5580(5) 0.4807(4) 0.0463(14) Uani 1 1 d . . . . .
H2CA H 0.510715 0.599597 0.528652 0.069 Uiso 1 1 calc GR . . . .
H2CB H 0.416016 0.535301 0.471091 0.069 Uiso 1 1 calc GR . . . .
H2CC H 0.504270 0.597870 0.448158 0.069 Uiso 1 1 calc GR . . . .
C3C C 0.5614(5) 0.4663(4) 0.4719(3) 0.0372(12) Uani 1 1 d . . . . .
H3C H 0.638029 0.491883 0.482065 0.045 Uiso 1 1 calc R . . . .
C4C C 0.7206(6) 0.4771(5) 0.6362(3) 0.0488(15) Uani 1 1 d . . . . .
H4CA H 0.751066 0.483123 0.595699 0.073 Uiso 1 1 calc GR . . . .
H4CB H 0.740899 0.413446 0.647953 0.073 Uiso 1 1 calc GR . . . .
H4CC H 0.748368 0.533727 0.675967 0.073 Uiso 1 1 calc GR . . . .
C5C C 0.5450(6) 0.4577(5) 0.6770(3) 0.0485(15) Uani 1 1 d . . . . .
H5CA H 0.559065 0.389000 0.681554 0.073 Uiso 1 1 calc GR . . . .
H5CB H 0.467448 0.464578 0.665323 0.073 Uiso 1 1 calc GR . . . .
H5CC H 0.574111 0.506142 0.721194 0.073 Uiso 1 1 calc GR . . . .
C6C C 0.5990(6) 0.4788(4) 0.6190(3) 0.0396(13) Uani 1 1 d . . . . .
H6C H 0.580870 0.548326 0.614566 0.047 Uiso 1 1 calc R . . . .
C7C C 0.3755(5) 0.3078(4) 0.5467(3) 0.0320(11) Uani 1 1 d . . . . .
C8C C 0.2719(5) 0.3058(4) 0.5595(3) 0.0376(12) Uani 1 1 d . . . . .
H8C H 0.226275 0.359530 0.554620 0.045 Uiso 1 1 calc R . . . .
C9C C 0.2363(5) 0.2229(4) 0.5798(3) 0.0347(11) Uani 1 1 d . . . . .
H9C H 0.165107 0.219384 0.588262 0.042 Uiso 1 1 calc R . . . .
C10C C 0.3050(5) 0.1444(4) 0.5878(3) 0.0332(11) Uani 1 1 d . . . . .
H10C H 0.281366 0.088061 0.602097 0.040 Uiso 1 1 calc R . . . .
C11C C 0.4075(5) 0.1510(4) 0.5743(3) 0.0319(10) Uani 1 1 d . . . . .
C12C C 0.4454(5) 0.2312(4) 0.5518(3) 0.0305(10) Uani 1 1 d . . . . .
C13C C 0.5388(9) -0.0654(5) 0.4494(4) 0.065(2) Uani 1 1 d . . . . .
H13G H 0.542419 -0.020551 0.418459 0.097 Uiso 1 1 calc GR . . . .
H13H H 0.466911 -0.065273 0.461053 0.097 Uiso 1 1 calc GR . . . .
H13I H 0.553858 -0.134156 0.425788 0.097 Uiso 1 1 calc GR . . . .
C14C C 0.7369(8) -0.0340(6) 0.5026(5) 0.061(2) Uani 1 1 d . . . . .
H14G H 0.786699 -0.006227 0.546457 0.092 Uiso 1 1 calc GR . . . .
H14H H 0.745422 0.005232 0.468910 0.092 Uiso 1 1 calc GR . . . .
H14I H 0.752371 -0.104527 0.483850 0.092 Uiso 1 1 calc GR . . . .
C15C C 0.6216(6) -0.0287(4) 0.5159(3) 0.0456(14) Uani 1 1 d . . . . .
H15C H 0.614094 -0.075225 0.546425 0.055 Uiso 1 1 calc R . . . .
C16C C 0.6882(6) 0.0288(5) 0.6822(4) 0.0517(16) Uani 1 1 d . . . . .
H16G H 0.715277 -0.030812 0.653305 0.078 Uiso 1 1 calc GR . . . .
H16H H 0.614409 0.013819 0.686574 0.078 Uiso 1 1 calc GR . . . .
H16I H 0.733714 0.046634 0.728576 0.078 Uiso 1 1 calc GR . . . .
C17C C 0.6659(6) 0.2153(5) 0.6968(3) 0.0481(15) Uani 1 1 d . . . . .
H17G H 0.592250 0.210659 0.704945 0.072 Uiso 1 1 calc GR . . . .
H17H H 0.673837 0.271671 0.675577 0.072 Uiso 1 1 calc GR . . . .
H17I H 0.716096 0.226704 0.741339 0.072 Uiso 1 1 calc GR . . . .
C18C C 0.6902(5) 0.1173(5) 0.6480(3) 0.0405(13) Uani 1 1 d . . . . .
H18C H 0.764418 0.125364 0.638855 0.049 Uiso 1 1 calc R . . . .
C19C C 0.8112(5) 0.2484(4) 0.5215(3) 0.0343(11) Uani 1 1 d . . . . .
H19C H 0.818766 0.276571 0.570278 0.041 Uiso 1 1 calc R . . . .
C20C C 0.9036(5) 0.2367(4) 0.4917(3) 0.0374(12) Uani 1 1 d . . . . .
H20C H 0.972005 0.258183 0.519835 0.045 Uiso 1 1 calc R . . . .
C21C C 0.8947(5) 0.1938(4) 0.4215(3) 0.0379(12) Uani 1 1 d . . . . .
H21C H 0.957285 0.184271 0.401125 0.046 Uiso 1 1 calc R . . . .
C22C C 0.7927(5) 0.1640(4) 0.3798(3) 0.0357(11) Uani 1 1 d . . . . .
C23C C 0.7745(6) 0.1208(5) 0.3060(3) 0.0435(14) Uani 1 1 d . . . . .
H23C H 0.833920 0.111750 0.282483 0.052 Uiso 1 1 calc R . . . .
C24C C 0.6759(6) 0.0932(5) 0.2696(3) 0.0481(15) Uani 1 1 d . . . . .
H24C H 0.666825 0.063768 0.220903 0.058 Uiso 1 1 calc R . . . .
C25C C 0.5830(5) 0.1070(5) 0.3024(3) 0.0409(13) Uani 1 1 d . . . . .
C26C C 0.4764(6) 0.0813(6) 0.2672(3) 0.0529(17) Uani 1 1 d . . . . .
H26C H 0.461910 0.051190 0.218514 0.063 Uiso 1 1 calc R . . . .
C27C C 0.3941(6) 0.1000(5) 0.3035(3) 0.0474(15) Uani 1 1 d . . . . .
H27C H 0.321954 0.083572 0.280187 0.057 Uiso 1 1 calc R . . . .
C28C C 0.4169(5) 0.1434(4) 0.3752(3) 0.0368(12) Uani 1 1 d . . . . .
H28C H 0.358853 0.156176 0.399759 0.044 Uiso 1 1 calc R . . . .
C29C C 0.5978(5) 0.1492(4) 0.3748(3) 0.0353(11) Uani 1 1 d . . . . .
C30C C 0.7031(5) 0.1792(4) 0.4144(3) 0.0330(11) Uani 1 1 d . . . . .
Ni1D Ni 0.57064(8) 0.25942(6) 0.01586(4) 0.02788(18) Uani 1 1 d . . . . .
P1D P 0.42877(11) 0.25784(9) 0.06430(7) 0.0292(3) Uani 1 1 d . . . . .
P2D P 0.74657(11) 0.25134(10) 0.02175(6) 0.0297(3) Uani 1 1 d . . . . .
O1D O 0.4288(3) 0.1502(3) 0.08770(19) 0.0330(8) Uani 1 1 d . . . . .
O2D O 0.7673(3) 0.1298(3) 0.0149(2) 0.0346(8) Uani 1 1 d . . . . .
N1D N 0.5138(4) 0.1900(3) -0.0936(2) 0.0294(9) Uani 1 1 d . . . . .
N2D N 0.5349(4) 0.3812(3) -0.0170(2) 0.0285(8) Uani 1 1 d . . . . .
C1D C 0.2687(5) 0.1607(5) -0.0469(3) 0.0434(13) Uani 1 1 d . . . . .
H1DA H 0.296137 0.100121 -0.033346 0.065 Uiso 1 1 calc GR . . . .
H1DB H 0.305195 0.173606 -0.083290 0.065 Uiso 1 1 calc GR . . . .
H1DC H 0.191341 0.150549 -0.064791 0.065 Uiso 1 1 calc GR . . . .
C2D C 0.2587(5) 0.3492(5) -0.0029(3) 0.0424(13) Uani 1 1 d . . . . .
H2DA H 0.305384 0.364112 -0.033589 0.064 Uiso 1 1 calc GR . . . .
H2DB H 0.266852 0.404285 0.039494 0.064 Uiso 1 1 calc GR . . . .
H2DC H 0.183825 0.342595 -0.027134 0.064 Uiso 1 1 calc GR . . . .
C3D C 0.2897(5) 0.2510(4) 0.0165(3) 0.0350(11) Uani 1 1 d . . . . .
H3D H 0.241941 0.239922 0.048913 0.042 Uiso 1 1 calc R . . . .
C4D C 0.3352(6) 0.3370(5) 0.1831(3) 0.0454(14) Uani 1 1 d . . . . .
H4DA H 0.341215 0.271178 0.194299 0.068 Uiso 1 1 calc GR . . . .
H4DB H 0.265958 0.338762 0.152778 0.068 Uiso 1 1 calc GR . . . .
H4DC H 0.340053 0.390304 0.226246 0.068 Uiso 1 1 calc GR . . . .
C5D C 0.5343(6) 0.3638(6) 0.1940(3) 0.0471(15) Uani 1 1 d . . . . .
H5DA H 0.591159 0.377268 0.169633 0.071 Uiso 1 1 calc GR . . . .
H5DB H 0.547250 0.300825 0.208560 0.071 Uiso 1 1 calc GR . . . .
H5DC H 0.534086 0.419559 0.235166 0.071 Uiso 1 1 calc GR . . . .
C6D C 0.4265(5) 0.3541(4) 0.1455(3) 0.0344(11) Uani 1 1 d . . . . .
H6D H 0.415442 0.420090 0.132805 0.041 Uiso 1 1 calc R . . . .
C7D C 0.5168(5) 0.0943(4) 0.0728(3) 0.0300(10) Uani 1 1 d . . . . .
C8D C 0.5247(5) -0.0016(4) 0.0841(3) 0.0319(11) Uani 1 1 d . . . . .
H8D H 0.469087 -0.030686 0.100308 0.038 Uiso 1 1 calc R . . . .
C9D C 0.6157(5) -0.0546(4) 0.0712(3) 0.0335(11) Uani 1 1 d . . . . .
H9D H 0.622243 -0.120482 0.078629 0.040 Uiso 1 1 calc R . . . .
C10D C 0.6975(5) -0.0113(4) 0.0475(3) 0.0341(11) Uani 1 1 d . . . . .
H10D H 0.760087 -0.046844 0.039193 0.041 Uiso 1 1 calc R . . . .
C11D C 0.6852(5) 0.0847(4) 0.0364(3) 0.0317(10) Uani 1 1 d . . . . .
C12D C 0.5939(5) 0.1387(4) 0.0463(3) 0.0309(11) Uani 1 1 d . . . . .
C13D C 0.7607(5) 0.2351(5) -0.1176(3) 0.0408(13) Uani 1 1 d . . . . .
H13J H 0.694563 0.271581 -0.123408 0.061 Uiso 1 1 calc GR . . . .
H13K H 0.742517 0.162851 -0.126142 0.061 Uiso 1 1 calc GR . . . .
H13L H 0.804724 0.245703 -0.150983 0.061 Uiso 1 1 calc GR . . . .
C14D C 0.9343(5) 0.2298(5) -0.0375(3) 0.0394(12) Uani 1 1 d . . . . .
H14J H 0.926126 0.156208 -0.046242 0.059 Uiso 1 1 calc GR . . . .
H14K H 0.975635 0.257581 0.009458 0.059 Uiso 1 1 calc GR . . . .
H14L H 0.972114 0.247014 -0.071952 0.059 Uiso 1 1 calc GR . . . .
C15D C 0.8233(5) 0.2743(4) -0.0434(3) 0.0330(11) Uani 1 1 d . . . . .
H15D H 0.834506 0.349093 -0.034985 0.040 Uiso 1 1 calc R . . . .
C16D C 0.8131(6) 0.4288(5) 0.1206(3) 0.0463(15) Uani 1 1 d . . . . .
H16J H 0.742242 0.439543 0.133551 0.069 Uiso 1 1 calc GR . . . .
H16K H 0.815639 0.453657 0.079080 0.069 Uiso 1 1 calc GR . . . .
H16L H 0.868363 0.465319 0.159184 0.069 Uiso 1 1 calc GR . . . .
C17D C 0.8155(6) 0.2691(5) 0.1643(3) 0.0475(15) Uani 1 1 d . . . . .
H17J H 0.833711 0.198072 0.153640 0.071 Uiso 1 1 calc GR . . . .
H17K H 0.740051 0.273735 0.169430 0.071 Uiso 1 1 calc GR . . . .
H17L H 0.861273 0.305748 0.207888 0.071 Uiso 1 1 calc GR . . . .
C18D C 0.8335(5) 0.3157(5) 0.1048(3) 0.0375(12) Uani 1 1 d . . . . .
H18D H 0.909965 0.307264 0.098938 0.045 Uiso 1 1 calc R . . . .
C19D C 0.5413(5) 0.4751(4) 0.0224(3) 0.0336(11) Uani 1 1 d . . . . .
H19D H 0.573627 0.487327 0.070250 0.040 Uiso 1 1 calc R . . . .
C20D C 0.5025(5) 0.5566(4) -0.0035(3) 0.0367(12) Uani 1 1 d . . . . .
H20D H 0.508244 0.622638 0.026364 0.044 Uiso 1 1 calc R . . . .
C21D C 0.4556(5) 0.5404(4) -0.0729(3) 0.0360(12) Uani 1 1 d . . . . .
H21D H 0.428851 0.595084 -0.091292 0.043 Uiso 1 1 calc R . . . .
C22D C 0.4482(5) 0.4420(4) -0.1159(3) 0.0318(10) Uani 1 1 d . . . . .
C23D C 0.3985(5) 0.4178(4) -0.1881(3) 0.0378(12) Uani 1 1 d . . . . .
H23D H 0.373173 0.470690 -0.208945 0.045 Uiso 1 1 calc R . . . .
C24D C 0.3869(5) 0.3216(4) -0.2272(3) 0.0388(12) Uani 1 1 d . . . . .
H24D H 0.353103 0.307519 -0.274797 0.047 Uiso 1 1 calc R . . . .
C25D C 0.4257(5) 0.2403(4) -0.1968(3) 0.0330(11) Uani 1 1 d . . . . .
C26D C 0.4160(5) 0.1378(4) -0.2346(3) 0.0383(12) Uani 1 1 d . . . . .
H26D H 0.381412 0.119112 -0.282088 0.046 Uiso 1 1 calc R . . . .
C27D C 0.4575(5) 0.0657(4) -0.2015(3) 0.0365(12) Uani 1 1 d . . . . .
H27D H 0.453960 -0.003176 -0.226433 0.044 Uiso 1 1 calc R . . . .
C28D C 0.5048(5) 0.0942(4) -0.1313(3) 0.0324(11) Uani 1 1 d . . . . .
H28D H 0.531869 0.043267 -0.109053 0.039 Uiso 1 1 calc R . . . .
C29D C 0.4762(4) 0.2615(4) -0.1266(3) 0.0300(10) Uani 1 1 d . . . . .
C30D C 0.4873(4) 0.3639(4) -0.0856(3) 0.0300(10) Uani 1 1 d . . . . .
Sb1A Sb 0.03343(3) 0.22996(3) 0.73512(2) 0.03702(9) Uani 1 1 d . . . . .
F1A F 0.1162(4) 0.3357(3) 0.7224(3) 0.0623(11) Uani 1 1 d . . . . .
F2A F -0.0797(5) 0.3154(4) 0.7484(3) 0.0790(16) Uani 1 1 d . . . . .
F3A F 0.0875(6) 0.2703(6) 0.8308(2) 0.099(2) Uani 1 1 d . . . . .
F4A F -0.0227(4) 0.1948(4) 0.6392(2) 0.0646(12) Uani 1 1 d . . . . .
F5A F 0.1436(4) 0.1428(4) 0.7192(4) 0.0768(15) Uani 1 1 d . . . . .
F6A F -0.0505(4) 0.1251(4) 0.7472(3) 0.0706(14) Uani 1 1 d . . . . .
Sb1B Sb 0.56008(3) 0.76281(2) 0.78557(2) 0.03151(8) Uani 1 1 d . . . . .
F1B F 0.4245(3) 0.8192(3) 0.78485(18) 0.0426(8) Uani 1 1 d . . . . .
F2B F 0.6072(4) 0.8707(3) 0.7532(2) 0.0490(9) Uani 1 1 d . . . . .
F3B F 0.6050(3) 0.8391(3) 0.87788(18) 0.0512(9) Uani 1 1 d . . . . .
F4B F 0.6961(3) 0.7081(3) 0.7844(2) 0.0487(9) Uani 1 1 d . . . . .
F5B F 0.5148(4) 0.6888(3) 0.69346(17) 0.0468(9) Uani 1 1 d . . . . .
F6B F 0.5118(4) 0.6571(3) 0.8188(2) 0.0528(10) Uani 1 1 d . . . . .
Sb1C Sb 0.12694(3) 0.28055(2) 0.31789(2) 0.03500(9) Uani 1 1 d . . . . .
F1C F 0.0897(4) 0.3536(3) 0.4025(2) 0.0575(11) Uani 1 1 d . . . . .
F2C F 0.0889(4) 0.3892(3) 0.2785(2) 0.0561(10) Uani 1 1 d . . . . .
F3C F -0.0131(3) 0.2224(4) 0.2882(3) 0.0657(13) Uani 1 1 d . . . . .
F4C F 0.1651(5) 0.2068(3) 0.2354(2) 0.0642(13) Uani 1 1 d . . . . .
F5C F 0.1623(3) 0.1726(3) 0.3594(2) 0.0470(8) Uani 1 1 d . . . . .
F6C F 0.2668(3) 0.3371(3) 0.3493(2) 0.0480(9) Uani 1 1 d . . . . .
Sb1D Sb 0.53170(3) 0.72160(3) 0.20792(2) 0.04315(10) Uani 1 1 d . . . . .
F1D F 0.6421(5) 0.6433(5) 0.1778(3) 0.0911(19) Uani 1 1 d . . . . .
F2D F 0.4405(5) 0.6082(4) 0.1629(4) 0.0933(19) Uani 1 1 d . . . . .
F3D F 0.5579(9) 0.6819(8) 0.2911(4) 0.142(4) Uani 1 1 d . . . . .
F4D F 0.5060(5) 0.7619(3) 0.1247(2) 0.0722(15) Uani 1 1 d . . . . .
F5D F 0.4174(5) 0.7935(5) 0.2369(3) 0.0865(17) Uani 1 1 d . . . . .
F6D F 0.6253(5) 0.8351(5) 0.2473(4) 0.097(2) Uani 1 1 d . . . . .

loop_
_atom_site_aniso_label
_atom_site_aniso_U_11
_atom_site_aniso_U_22
_atom_site_aniso_U_33
_atom_site_aniso_U_23
_atom_site_aniso_U_13
_atom_site_aniso_U_12
Ni1A 0.0332(5) 0.0302(4) 0.0288(4) 0.0114(3) 0.0007(4) -0.0027(4)
P1A 0.0471(9) 0.0321(6) 0.0338(6) 0.0129(5) -0.0056(6) -0.0095(6)
P2A 0.0312(7) 0.0312(6) 0.0300(6) 0.0099(5) 0.0040(5) 0.0012(5)
O1A 0.059(3) 0.0349(19) 0.041(2) 0.0173(16) -0.0109(19) -0.0130(19)
O2A 0.040(2) 0.0312(17) 0.0332(18) 0.0092(14) 0.0014(16) 0.0040(16)
N1A 0.035(3) 0.0263(18) 0.028(2) 0.0067(15) 0.0022(17) -0.0020(17)
N2A 0.029(2) 0.030(2) 0.033(2) 0.0093(16) 0.0035(17) -0.0008(18)
C1A 0.078(5) 0.051(4) 0.036(3) 0.010(3) 0.000(3) -0.007(4)
C2A 0.069(5) 0.043(3) 0.054(4) 0.002(3) 0.008(3) 0.005(3)
C3A 0.072(5) 0.034(3) 0.034(3) 0.001(2) -0.001(3) -0.006(3)
C4A 0.075(6) 0.056(4) 0.075(5) 0.036(4) -0.038(4) -0.029(4)
C5A 0.042(4) 0.103(7) 0.068(5) 0.042(5) -0.004(3) -0.024(4)
C6A 0.053(4) 0.050(3) 0.051(3) 0.027(3) -0.017(3) -0.018(3)
C7A 0.035(3) 0.038(3) 0.036(3) 0.014(2) 0.001(2) -0.002(2)
C8A 0.045(3) 0.033(2) 0.038(3) 0.017(2) 0.007(2) 0.001(2)
C9A 0.041(3) 0.041(3) 0.038(3) 0.018(2) 0.006(2) 0.012(2)
C10A 0.039(3) 0.041(3) 0.029(2) 0.010(2) 0.002(2) 0.010(2)
C11A 0.031(3) 0.034(2) 0.034(3) 0.010(2) 0.006(2) 0.005(2)
C12A 0.032(3) 0.036(3) 0.031(2) 0.015(2) 0.005(2) 0.003(2)
C13A 0.038(3) 0.040(3) 0.045(3) 0.007(2) 0.009(2) -0.005(2)
C14A 0.047(4) 0.035(3) 0.047(3) 0.012(2) 0.006(3) -0.001(3)
C15A 0.034(3) 0.030(2) 0.037(3) 0.008(2) 0.004(2) -0.004(2)
C16A 0.061(4) 0.052(3) 0.043(3) 0.011(3) 0.023(3) 0.003(3)
C17A 0.040(3) 0.048(3) 0.050(3) 0.023(3) 0.014(3) 0.005(3)
C18A 0.038(3) 0.039(3) 0.047(3) 0.019(2) 0.015(2) 0.009(2)
C19A 0.032(3) 0.035(2) 0.034(2) 0.010(2) 0.003(2) -0.003(2)
C20A 0.036(3) 0.034(2) 0.036(3) 0.009(2) 0.001(2) 0.002(2)
C21A 0.041(3) 0.031(2) 0.036(3) 0.011(2) 0.003(2) 0.002(2)
C22A 0.038(3) 0.030(2) 0.029(2) 0.0070(18) 0.002(2) 0.000(2)
C23A 0.043(3) 0.033(2) 0.031(2) 0.012(2) 0.007(2) 0.000(2)
C24A 0.043(3) 0.036(2) 0.034(3) 0.009(2) 0.014(2) -0.002(2)
C25A 0.037(3) 0.029(2) 0.033(2) 0.0037(19) 0.007(2) -0.001(2)
C26A 0.033(3) 0.034(2) 0.035(2) 0.003(2) 0.009(2) 0.000(2)
C27A 0.032(3) 0.034(2) 0.037(3) 0.002(2) 0.002(2) 0.004(2)
C28A 0.040(3) 0.031(2) 0.032(2) 0.0091(19) 0.002(2) 0.001(2)
C29A 0.033(3) 0.027(2) 0.030(2) 0.0075(18) 0.005(2) 0.001(2)
C30A 0.034(3) 0.026(2) 0.028(2) 0.0054(18) 0.0039(19) -0.001(2)
Ni1B 0.0311(5) 0.0269(4) 0.0241(4) 0.0075(3) 0.0046(3) 0.0014(3)
P1B 0.0361(7) 0.0302(6) 0.0259(6) 0.0080(4) 0.0018(5) 0.0012(5)
P2B 0.0292(7) 0.0291(5) 0.0267(5) 0.0074(4) 0.0042(5) 0.0002(5)
O1B 0.044(2) 0.0400(19) 0.0254(16) 0.0069(14) 0.0039(15) 0.0046(18)
O2B 0.032(2) 0.0358(18) 0.0321(18) 0.0077(14) 0.0052(15) 0.0042(15)
N1B 0.031(2) 0.0269(19) 0.0264(19) 0.0070(15) 0.0028(16) 0.0006(17)
N2B 0.029(2) 0.0306(19) 0.0250(19) 0.0078(15) 0.0016(16) 0.0008(17)
C1B 0.071(5) 0.039(3) 0.047(3) 0.010(3) -0.013(3) -0.016(3)
C2B 0.041(4) 0.077(5) 0.046(3) 0.021(3) -0.002(3) -0.006(3)
C3B 0.044(3) 0.040(3) 0.034(3) 0.013(2) -0.009(2) -0.010(3)
C4B 0.051(4) 0.052(3) 0.054(4) 0.030(3) -0.010(3) -0.001(3)
C5B 0.055(4) 0.037(3) 0.045(3) 0.015(2) -0.002(3) -0.001(3)
C6B 0.047(4) 0.034(3) 0.038(3) 0.013(2) 0.006(2) 0.008(2)
C7B 0.040(3) 0.029(2) 0.032(2) 0.0101(19) 0.005(2) 0.004(2)
C8B 0.056(4) 0.035(3) 0.032(2) 0.009(2) 0.014(2) 0.007(3)
C9B 0.045(3) 0.037(3) 0.047(3) 0.011(2) 0.022(3) 0.009(2)
C10B 0.036(3) 0.032(2) 0.045(3) 0.013(2) 0.014(2) 0.006(2)
C11B 0.037(3) 0.025(2) 0.035(3) 0.0087(18) 0.010(2) 0.002(2)
C12B 0.034(3) 0.026(2) 0.030(2) 0.0067(17) 0.008(2) 0.001(2)
C13B 0.045(4) 0.044(3) 0.042(3) 0.021(2) 0.000(2) 0.002(3)
C14B 0.048(4) 0.051(3) 0.025(2) 0.011(2) 0.004(2) -0.006(3)
C15B 0.037(3) 0.042(3) 0.029(2) 0.014(2) 0.000(2) -0.003(2)
C16B 0.048(4) 0.041(3) 0.041(3) 0.004(2) 0.000(3) -0.012(3)
C17B 0.049(4) 0.034(3) 0.050(3) 0.016(2) -0.002(3) -0.008(3)
C18B 0.035(3) 0.031(2) 0.036(3) 0.004(2) 0.006(2) 0.002(2)
C19B 0.035(3) 0.031(2) 0.030(2) 0.0079(18) 0.003(2) 0.004(2)
C20B 0.036(3) 0.040(3) 0.035(3) 0.006(2) 0.005(2) 0.006(2)
C21B 0.032(3) 0.045(3) 0.028(2) 0.009(2) 0.006(2) 0.006(2)
C22B 0.034(3) 0.039(3) 0.029(2) 0.009(2) 0.002(2) -0.003(2)
C23B 0.036(3) 0.043(3) 0.037(3) 0.013(2) 0.008(2) -0.004(2)
C24B 0.039(3) 0.035(3) 0.042(3) 0.015(2) 0.007(2) -0.005(2)
C25B 0.035(3) 0.029(2) 0.033(2) 0.0128(19) 0.000(2) 0.000(2)
C26B 0.046(4) 0.027(2) 0.040(3) 0.008(2) -0.001(2) -0.002(2)
C27B 0.044(3) 0.028(2) 0.041(3) 0.007(2) 0.007(2) 0.007(2)
C28B 0.036(3) 0.031(2) 0.032(2) 0.0075(19) 0.004(2) 0.003(2)
C29B 0.028(3) 0.030(2) 0.029(2) 0.0091(18) 0.0007(19) -0.001(2)
C30B 0.031(3) 0.029(2) 0.024(2) 0.0058(17) 0.0006(18) -0.001(2)
Ni1C 0.0315(5) 0.0296(4) 0.0277(4) 0.0077(3) 0.0050(3) 0.0038(4)
P1C 0.0330(7) 0.0293(6) 0.0324(6) 0.0088(5) 0.0051(5) 0.0023(5)
P2C 0.0356(8) 0.0334(6) 0.0367(7) 0.0135(5) 0.0070(5) 0.0064(6)
O1C 0.037(2) 0.0314(17) 0.046(2) 0.0142(15) 0.0106(17) 0.0044(16)
O2C 0.035(2) 0.0363(18) 0.047(2) 0.0180(16) 0.0076(17) 0.0022(16)
N1C 0.036(3) 0.033(2) 0.028(2) 0.0085(16) 0.0063(17) 0.0030(18)
N2C 0.033(3) 0.033(2) 0.033(2) 0.0122(17) 0.0065(18) 0.0046(18)
C1C 0.048(4) 0.048(3) 0.039(3) 0.020(2) 0.007(2) -0.001(3)
C2C 0.039(3) 0.043(3) 0.062(4) 0.026(3) 0.006(3) 0.004(3)
C3C 0.030(3) 0.038(3) 0.048(3) 0.018(2) 0.006(2) 0.000(2)
C4C 0.052(4) 0.045(3) 0.042(3) 0.006(2) -0.003(3) -0.009(3)
C5C 0.062(5) 0.043(3) 0.040(3) 0.007(2) 0.013(3) 0.006(3)
C6C 0.054(4) 0.029(2) 0.032(3) 0.0034(19) 0.004(2) 0.002(2)
C7C 0.033(3) 0.029(2) 0.034(2) 0.0083(19) 0.007(2) 0.002(2)
C8C 0.037(3) 0.031(2) 0.046(3) 0.009(2) 0.009(2) 0.008(2)
C9C 0.032(3) 0.038(3) 0.034(3) 0.007(2) 0.006(2) -0.002(2)
C10C 0.035(3) 0.033(2) 0.030(2) 0.0081(19) 0.003(2) -0.002(2)
C11C 0.036(3) 0.030(2) 0.028(2) 0.0067(18) 0.004(2) 0.002(2)
C12C 0.032(3) 0.031(2) 0.026(2) 0.0035(18) 0.0045(19) 0.001(2)
C13C 0.090(7) 0.036(3) 0.060(4) 0.004(3) 0.000(4) 0.003(4)
C14C 0.066(5) 0.045(3) 0.083(5) 0.021(3) 0.033(4) 0.022(3)
C15C 0.058(4) 0.033(3) 0.049(3) 0.013(2) 0.013(3) 0.009(3)
C16C 0.057(4) 0.052(4) 0.051(4) 0.029(3) 0.000(3) 0.004(3)
C17C 0.052(4) 0.052(3) 0.038(3) 0.015(3) -0.002(3) -0.002(3)
C18C 0.035(3) 0.042(3) 0.048(3) 0.023(2) -0.001(2) 0.002(2)
C19C 0.034(3) 0.033(2) 0.037(3) 0.014(2) 0.003(2) 0.002(2)
C20C 0.032(3) 0.036(3) 0.049(3) 0.023(2) 0.002(2) 0.002(2)
C21C 0.035(3) 0.035(3) 0.051(3) 0.020(2) 0.012(2) 0.006(2)
C22C 0.038(3) 0.030(2) 0.042(3) 0.012(2) 0.011(2) 0.001(2)
C23C 0.042(4) 0.044(3) 0.047(3) 0.008(2) 0.021(3) 0.004(3)
C24C 0.050(4) 0.058(4) 0.032(3) -0.002(2) 0.012(3) -0.007(3)
C25C 0.038(3) 0.050(3) 0.033(3) 0.005(2) 0.008(2) -0.004(3)
C26C 0.048(4) 0.071(4) 0.031(3) -0.003(3) 0.007(3) -0.013(3)
C27C 0.038(3) 0.061(4) 0.037(3) 0.004(3) 0.002(2) -0.004(3)
C28C 0.035(3) 0.040(3) 0.036(3) 0.011(2) 0.007(2) 0.000(2)
C29C 0.040(3) 0.035(2) 0.032(3) 0.008(2) 0.008(2) 0.000(2)
C30C 0.037(3) 0.029(2) 0.034(3) 0.0093(19) 0.008(2) 0.003(2)
Ni1D 0.0303(5) 0.0269(4) 0.0271(4) 0.0090(3) 0.0034(3) 0.0010(3)
P1D 0.0313(7) 0.0278(5) 0.0289(6) 0.0082(4) 0.0046(5) 0.0005(5)
P2D 0.0309(7) 0.0303(6) 0.0288(6) 0.0093(4) 0.0049(5) 0.0007(5)
O1D 0.034(2) 0.0309(17) 0.0362(18) 0.0127(14) 0.0071(15) 0.0006(15)
O2D 0.035(2) 0.0312(17) 0.0421(19) 0.0147(15) 0.0105(16) 0.0050(15)
N1D 0.029(2) 0.030(2) 0.031(2) 0.0126(16) 0.0061(17) 0.0028(17)
N2D 0.029(2) 0.0281(19) 0.028(2) 0.0081(16) 0.0049(16) -0.0003(17)
C1D 0.037(3) 0.045(3) 0.042(3) 0.006(2) -0.001(2) -0.002(3)
C2D 0.037(3) 0.043(3) 0.049(3) 0.016(2) 0.006(3) 0.007(3)
C3D 0.028(3) 0.040(3) 0.037(3) 0.011(2) 0.005(2) 0.001(2)
C4D 0.044(4) 0.050(3) 0.041(3) 0.004(2) 0.014(3) 0.000(3)
C5D 0.043(4) 0.060(4) 0.031(3) 0.001(2) 0.004(2) -0.002(3)
C6D 0.041(3) 0.030(2) 0.030(2) 0.0027(19) 0.008(2) -0.001(2)
C7D 0.033(3) 0.029(2) 0.026(2) 0.0058(17) 0.0012(19) -0.002(2)
C8D 0.036(3) 0.030(2) 0.029(2) 0.0082(18) 0.002(2) -0.003(2)
C9D 0.043(3) 0.028(2) 0.030(2) 0.0105(18) 0.002(2) 0.000(2)
C10D 0.036(3) 0.032(2) 0.036(3) 0.011(2) 0.007(2) 0.006(2)
C11D 0.034(3) 0.034(2) 0.028(2) 0.0097(18) 0.0052(19) 0.000(2)
C12D 0.036(3) 0.029(2) 0.026(2) 0.0068(18) 0.001(2) 0.004(2)
C13D 0.041(3) 0.050(3) 0.031(3) 0.010(2) 0.007(2) -0.003(3)
C14D 0.037(3) 0.046(3) 0.038(3) 0.012(2) 0.010(2) 0.001(2)
C15D 0.034(3) 0.033(2) 0.034(2) 0.012(2) 0.008(2) 0.001(2)
C16D 0.053(4) 0.043(3) 0.038(3) 0.001(2) 0.007(3) -0.011(3)
C17D 0.050(4) 0.058(4) 0.032(3) 0.012(3) -0.002(3) 0.006(3)
C18D 0.029(3) 0.050(3) 0.028(2) 0.004(2) 0.001(2) -0.001(2)
C19D 0.040(3) 0.030(2) 0.030(2) 0.0083(19) 0.005(2) 0.001(2)
C20D 0.045(3) 0.029(2) 0.038(3) 0.010(2) 0.010(2) 0.003(2)
C21D 0.044(3) 0.030(2) 0.038(3) 0.013(2) 0.011(2) 0.004(2)
C22D 0.034(3) 0.031(2) 0.033(2) 0.012(2) 0.007(2) 0.004(2)
C23D 0.042(3) 0.037(3) 0.037(3) 0.017(2) 0.003(2) 0.007(2)
C24D 0.045(3) 0.042(3) 0.030(2) 0.013(2) 0.001(2) 0.004(3)
C25D 0.035(3) 0.036(3) 0.029(2) 0.010(2) 0.005(2) 0.002(2)
C26D 0.045(3) 0.039(3) 0.029(2) 0.008(2) 0.001(2) 0.000(2)
C27D 0.042(3) 0.029(2) 0.036(3) 0.005(2) 0.007(2) -0.003(2)
C28D 0.035(3) 0.030(2) 0.034(2) 0.0094(19) 0.008(2) 0.003(2)
C29D 0.029(3) 0.032(2) 0.031(2) 0.0099(19) 0.0064(19) 0.002(2)
C30D 0.031(3) 0.032(2) 0.029(2) 0.0113(19) 0.0042(19) 0.002(2)
Sb1A 0.0401(2) 0.04186(18) 0.03035(16) 0.01220(13) 0.00521(13) -0.00084(15)
F1A 0.063(3) 0.053(2) 0.078(3) 0.022(2) 0.022(2) -0.012(2)
F2A 0.061(3) 0.062(3) 0.110(4) -0.001(3) 0.034(3) 0.005(2)
F3A 0.112(5) 0.142(6) 0.031(2) 0.016(3) -0.012(2) -0.050(4)
F4A 0.074(3) 0.082(3) 0.0307(18) 0.0118(18) -0.0046(19) 0.000(3)
F5A 0.054(3) 0.064(3) 0.118(4) 0.036(3) 0.011(3) 0.022(2)
F6A 0.065(3) 0.065(3) 0.091(3) 0.044(3) 0.006(2) -0.017(2)
Sb1B 0.03510(19) 0.03181(15) 0.02843(15) 0.00921(12) 0.00543(12) 0.00307(13)
F1B 0.038(2) 0.0469(18) 0.0419(17) 0.0079(14) 0.0073(14) 0.0082(15)
F2B 0.054(2) 0.0414(18) 0.063(2) 0.0249(16) 0.0243(19) 0.0072(17)
F3B 0.050(2) 0.063(2) 0.0278(16) -0.0049(15) -0.0023(14) -0.0070(19)
F4B 0.044(2) 0.059(2) 0.0470(19) 0.0192(17) 0.0084(16) 0.0192(18)
F5B 0.059(3) 0.0466(18) 0.0281(15) 0.0022(13) 0.0008(15) 0.0110(17)
F6B 0.070(3) 0.0434(19) 0.055(2) 0.0252(16) 0.0181(19) -0.0021(18)
Sb1C 0.0347(2) 0.03394(16) 0.03860(17) 0.01394(13) 0.00571(13) -0.00086(14)
F1C 0.074(3) 0.053(2) 0.053(2) 0.0116(17) 0.031(2) 0.012(2)
F2C 0.060(3) 0.051(2) 0.064(2) 0.0332(19) 0.004(2) 0.0032(19)
F3C 0.040(2) 0.087(3) 0.076(3) 0.050(2) -0.0154(19) -0.030(2)
F4C 0.097(4) 0.047(2) 0.048(2) -0.0020(16) 0.032(2) -0.016(2)
F5C 0.045(2) 0.0409(17) 0.061(2) 0.0258(16) 0.0082(17) 0.0039(16)
F6C 0.0334(19) 0.0446(18) 0.064(2) 0.0152(16) 0.0013(16) -0.0090(15)
Sb1D 0.0425(2) 0.0514(2) 0.03639(18) 0.01109(15) 0.00914(15) 0.00627(17)
F1D 0.073(4) 0.112(5) 0.085(4) 0.008(3) 0.027(3) 0.046(4)
F2D 0.088(4) 0.048(2) 0.142(6) 0.019(3) 0.024(4) -0.022(3)
F3D 0.213(10) 0.182(8) 0.065(4) 0.077(5) 0.047(5) 0.085(8)
F4D 0.122(5) 0.054(2) 0.043(2) 0.0183(18) 0.011(2) 0.005(3)
F5D 0.066(4) 0.102(4) 0.091(4) 0.006(3) 0.039(3) 0.027(3)
F6D 0.062(3) 0.089(4) 0.106(4) -0.020(3) -0.010(3) -0.024(3)

loop_
_atom_type_symbol
_atom_type_description
_atom_type_scat_dispersion_real
_atom_type_scat_dispersion_imag
_atom_type_scat_source
C C 0.0181 0.0091 'International Tables Vol C Tables 4.2.6.8 and 6.1.1.4'
H H 0.0000 0.0000 'International Tables Vol C Tables 4.2.6.8 and 6.1.1.4'
F F 0.0727 0.0534 'International Tables Vol C Tables 4.2.6.8 and 6.1.1.4'
N N 0.0311 0.0180 'International Tables Vol C Tables 4.2.6.8 and 6.1.1.4'
Ni Ni -3.0029 0.5091 'International Tables Vol C Tables 4.2.6.8 and 6.1.1.4'
O O 0.0492 0.0322 'International Tables Vol C Tables 4.2.6.8 and 6.1.1.4'
P P 0.2955 0.4335 'International Tables Vol C Tables 4.2.6.8 and 6.1.1.4'
Sb Sb -0.0562 5.8946 'International Tables Vol C Tables 4.2.6.8 and 6.1.1.4'

loop_
_geom_angle_atom_site_label_1
_geom_angle_atom_site_label_2
_geom_angle_atom_site_label_3
_geom_angle
_geom_angle_site_symmetry_1
_geom_angle_site_symmetry_3
_geom_angle_publ_flag
P1A Ni1A P2A 153.27(7) . . ?
P1A Ni1A N1A 107.16(13) . . ?
N1A Ni1A P2A 93.83(12) . . ?
N2A Ni1A P1A 96.99(14) . . ?
N2A Ni1A P2A 102.68(14) . . ?
N2A Ni1A N1A 80.74(18) . . ?
C12A Ni1A P1A 80.82(17) . . ?
C12A Ni1A P2A 79.41(17) . . ?
C12A Ni1A N1A 99.8(2) . . ?
C12A Ni1A N2A 177.8(2) . . ?
O1A P1A Ni1A 106.85(16) . . ?
O1A P1A C3A 100.4(3) . . ?
O1A P1A C6A 103.4(3) . . ?
C3A P1A Ni1A 121.7(2) . . ?
C3A P1A C6A 105.1(4) . . ?
C6A P1A Ni1A 116.6(3) . . ?
O2A P2A Ni1A 101.81(15) . . ?
O2A P2A C15A 100.1(2) . . ?
O2A P2A C18A 102.3(2) . . ?
C15A P2A Ni1A 125.53(19) . . ?
C15A P2A C18A 101.2(3) . . ?
C18A P2A Ni1A 121.4(2) . . ?
C7A O1A P1A 111.1(3) . . ?
C11A O2A P2A 109.8(3) . . ?
C28A N1A Ni1A 132.6(4) . . ?
C28A N1A C29A 117.9(5) . . ?
C29A N1A Ni1A 109.4(4) . . ?
C19A N2A Ni1A 126.9(4) . . ?
C19A N2A C30A 117.6(5) . . ?
C30A N2A Ni1A 115.5(4) . . ?
H1AA C1A H1AB 109.5 . . ?
H1AA C1A H1AC 109.5 . . ?
H1AB C1A H1AC 109.5 . . ?
C3A C1A H1AA 109.5 . . ?
C3A C1A H1AB 109.5 . . ?
C3A C1A H1AC 109.5 . . ?
H2AA C2A H2AB 109.5 . . ?
H2AA C2A H2AC 109.5 . . ?
H2AB C2A H2AC 109.5 . . ?
C3A C2A H2AA 109.5 . . ?
C3A C2A H2AB 109.5 . . ?
C3A C2A H2AC 109.5 . . ?
P1A C3A H3A 107.2 . . ?
C1A C3A P1A 111.5(5) . . ?
C1A C3A H3A 107.2 . . ?
C2A C3A P1A 112.3(4) . . ?
C2A C3A C1A 111.2(7) . . ?
C2A C3A H3A 107.2 . . ?
H4AA C4A H4AB 109.5 . . ?
H4AA C4A H4AC 109.5 . . ?
H4AB C4A H4AC 109.5 . . ?
C6A C4A H4AA 109.5 . . ?
C6A C4A H4AB 109.5 . . ?
C6A C4A H4AC 109.5 . . ?
H5AA C5A H5AB 109.5 . . ?
H5AA C5A H5AC 109.5 . . ?
H5AB C5A H5AC 109.5 . . ?
C6A C5A H5AA 109.5 . . ?
C6A C5A H5AB 109.5 . . ?
C6A C5A H5AC 109.5 . . ?
P1A C6A H6A 106.5 . . ?
C4A C6A P1A 114.4(6) . . ?
C4A C6A H6A 106.5 . . ?
C5A C6A P1A 110.6(5) . . ?
C5A C6A C4A 111.8(7) . . ?
C5A C6A H6A 106.5 . . ?
O1A C7A C8A 119.9(5) . . ?
O1A C7A C12A 117.7(5) . . ?
C8A C7A C12A 122.3(5) . . ?
C7A C8A H8A 120.5 . . ?
C7A C8A C9A 119.0(5) . . ?
C9A C8A H8A 120.5 . . ?
C8A C9A H9A 119.8 . . ?
C8A C9A C10A 120.4(5) . . ?
C10A C9A H9A 119.8 . . ?
C9A C10A H10A 120.8 . . ?
C11A C10A C9A 118.5(5) . . ?
C11A C10A H10A 120.8 . . ?
C10A C11A O2A 119.5(5) . . ?
C10A C11A C12A 123.3(5) . . ?
C12A C11A O2A 117.1(5) . . ?
C7A C12A Ni1A 122.8(4) . . ?
C11A C12A Ni1A 120.8(4) . . ?
C11A C12A C7A 116.4(5) . . ?
H13A C13A H13B 109.5 . . ?
H13A C13A H13C 109.5 . . ?
H13B C13A H13C 109.5 . . ?
C15A C13A H13A 109.5 . . ?
C15A C13A H13B 109.5 . . ?
C15A C13A H13C 109.5 . . ?
H14A C14A H14B 109.5 . . ?
H14A C14A H14C 109.5 . . ?
H14B C14A H14C 109.5 . . ?
C15A C14A H14A 109.5 . . ?
C15A C14A H14B 109.5 . . ?
C15A C14A H14C 109.5 . . ?
P2A C15A H15A 106.8 . . ?
C13A C15A P2A 114.3(4) . . ?
C13A C15A C14A 111.4(5) . . ?
C13A C15A H15A 106.8 . . ?
C14A C15A P2A 110.1(4) . . ?
C14A C15A H15A 106.8 . . ?
H16A C16A H16B 109.5 . . ?
H16A C16A H16C 109.5 . . ?
H16B C16A H16C 109.5 . . ?
C18A C16A H16A 109.5 . . ?
C18A C16A H16B 109.5 . . ?
C18A C16A H16C 109.5 . . ?
H17A C17A H17B 109.5 . . ?
H17A C17A H17C 109.5 . . ?
H17B C17A H17C 109.5 . . ?
C18A C17A H17A 109.5 . . ?
C18A C17A H17B 109.5 . . ?
C18A C17A H17C 109.5 . . ?
P2A C18A H18A 107.5 . . ?
C16A C18A P2A 111.3(5) . . ?
C16A C18A H18A 107.5 . . ?
C17A C18A P2A 111.7(4) . . ?
C17A C18A C16A 111.1(5) . . ?
C17A C18A H18A 107.5 . . ?
N2A C19A H19A 118.4 . . ?
N2A C19A C20A 123.2(5) . . ?
C20A C19A H19A 118.4 . . ?
C19A C20A H20A 120.4 . . ?
C21A C20A C19A 119.3(6) . . ?
C21A C20A H20A 120.4 . . ?
C20A C21A H21A 120.3 . . ?
C20A C21A C22A 119.3(5) . . ?
C22A C21A H21A 120.3 . . ?
C21A C22A C23A 123.5(5) . . ?
C21A C22A C30A 118.7(5) . . ?
C30A C22A C23A 117.9(5) . . ?
C22A C23A H23A 119.2 . . ?
C24A C23A C22A 121.5(5) . . ?
C24A C23A H23A 119.2 . . ?
C23A C24A H24A 119.5 . . ?
C23A C24A C25A 121.1(5) . . ?
C25A C24A H24A 119.5 . . ?
C26A C25A C24A 123.8(5) . . ?
C29A C25A C24A 119.0(5) . . ?
C29A C25A C26A 117.2(5) . . ?
C25A C26A H26A 120.2 . . ?
C27A C26A C25A 119.7(5) . . ?
C27A C26A H26A 120.2 . . ?
C26A C27A H27A 120.5 . . ?
C26A C27A C28A 119.1(6) . . ?
C28A C27A H27A 120.5 . . ?
N1A C28A C27A 122.9(5) . . ?
N1A C28A H28A 118.6 . . ?
C27A C28A H28A 118.6 . . ?
N1A C29A C25A 123.2(5) . . ?
N1A C29A C30A 116.8(5) . . ?
C25A C29A C30A 120.1(5) . . ?
N2A C30A C22A 122.0(5) . . ?
N2A C30A C29A 117.5(5) . . ?
C22A C30A C29A 120.4(5) . . ?
P2B Ni1B P1B 154.14(6) . . ?
N1B Ni1B P1B 100.43(12) . . ?
N1B Ni1B P2B 100.68(13) . . ?
N2B Ni1B P1B 100.96(14) . . ?
N2B Ni1B P2B 97.00(13) . . ?
N2B Ni1B N1B 80.82(18) . . ?
C12B Ni1B P1B 80.88(17) . . ?
C12B Ni1B P2B 81.15(17) . . ?
C12B Ni1B N1B 99.18(19) . . ?
C12B Ni1B N2B 178.1(2) . . ?
O1B P1B Ni1B 105.58(16) . . ?
O1B P1B C3B 100.8(3) . . ?
O1B P1B C6B 101.9(3) . . ?
C3B P1B Ni1B 121.94(19) . . ?
C3B P1B C6B 104.8(3) . . ?
C6B P1B Ni1B 118.5(2) . . ?
O2B P2B Ni1B 105.10(15) . . ?
O2B P2B C15B 100.8(2) . . ?
O2B P2B C18B 102.5(2) . . ?
C15B P2B Ni1B 124.34(19) . . ?
C15B P2B C18B 102.7(3) . . ?
C18B P2B Ni1B 118.1(2) . . ?
C7B O1B P1B 111.5(3) . . ?
C11B O2B P2B 111.6(4) . . ?
C28B N1B Ni1B 131.6(4) . . ?
C28B N1B C29B 118.1(4) . . ?
C29B N1B Ni1B 110.1(3) . . ?
C19B N2B Ni1B 126.9(4) . . ?
C19B N2B C30B 118.1(5) . . ?
C30B N2B Ni1B 115.0(4) . . ?
H1BA C1B H1BB 109.5 . . ?
H1BA C1B H1BC 109.5 . . ?
H1BB C1B H1BC 109.5 . . ?
C3B C1B H1BA 109.5 . . ?
C3B C1B H1BB 109.5 . . ?
C3B C1B H1BC 109.5 . . ?
H2BA C2B H2BB 109.5 . . ?
H2BA C2B H2BC 109.5 . . ?
H2BB C2B H2BC 109.5 . . ?
C3B C2B H2BA 109.5 . . ?
C3B C2B H2BB 109.5 . . ?
C3B C2B H2BC 109.5 . . ?
P1B C3B H3B 107.1 . . ?
C1B C3B P1B 113.4(5) . . ?
C1B C3B H3B 107.1 . . ?
C2B C3B P1B 109.8(4) . . ?
C2B C3B C1B 111.9(6) . . ?
C2B C3B H3B 107.1 . . ?
H4BA C4B H4BB 109.5 . . ?
H4BA C4B H4BC 109.5 . . ?
H4BB C4B H4BC 109.5 . . ?
C6B C4B H4BA 109.5 . . ?
C6B C4B H4BB 109.5 . . ?
C6B C4B H4BC 109.5 . . ?
H5BA C5B H5BB 109.5 . . ?
H5BA C5B H5BC 109.5 . . ?
H5BB C5B H5BC 109.5 . . ?
C6B C5B H5BA 109.5 . . ?
C6B C5B H5BB 109.5 . . ?
C6B C5B H5BC 109.5 . . ?
P1B C6B H6B 107.9 . . ?
C4B C6B P1B 114.1(4) . . ?
C4B C6B H6B 107.9 . . ?
C5B C6B P1B 109.0(5) . . ?
C5B C6B C4B 109.9(5) . . ?
C5B C6B H6B 107.9 . . ?
C8B C7B O1B 118.9(5) . . ?
C8B C7B C12B 123.5(6) . . ?
C12B C7B O1B 117.6(5) . . ?
C7B C8B H8B 121.2 . . ?
C7B C8B C9B 117.6(5) . . ?
C9B C8B H8B 121.2 . . ?
C8B C9B H9B 119.5 . . ?
C10B C9B C8B 121.1(6) . . ?
C10B C9B H9B 119.5 . . ?
C9B C10B H10B 120.6 . . ?
C9B C10B C11B 118.8(6) . . ?
C11B C10B H10B 120.6 . . ?
O2B C11B C10B 119.0(5) . . ?
O2B C11B C12B 118.1(5) . . ?
C10B C11B C12B 122.9(5) . . ?
C7B C12B Ni1B 122.1(4) . . ?
C11B C12B Ni1B 121.6(4) . . ?
C11B C12B C7B 116.1(5) . . ?
H13D C13B H13E 109.5 . . ?
H13D C13B H13F 109.5 . . ?
H13E C13B H13F 109.5 . . ?
C15B C13B H13D 109.5 . . ?
C15B C13B H13E 109.5 . . ?
C15B C13B H13F 109.5 . . ?
H14D C14B H14E 109.5 . . ?
H14D C14B H14F 109.5 . . ?
H14E C14B H14F 109.5 . . ?
C15B C14B H14D 109.5 . . ?
C15B C14B H14E 109.5 . . ?
C15B C14B H14F 109.5 . . ?
P2B C15B H15B 106.9 . . ?
C13B C15B P2B 113.2(4) . . ?
C13B C15B C14B 112.3(5) . . ?
C13B C15B H15B 106.9 . . ?
C14B C15B P2B 110.3(4) . . ?
C14B C15B H15B 106.9 . . ?
H16D C16B H16E 109.5 . . ?
H16D C16B H16F 109.5 . . ?
H16E C16B H16F 109.5 . . ?
C18B C16B H16D 109.5 . . ?
C18B C16B H16E 109.5 . . ?
C18B C16B H16F 109.5 . . ?
H17D C17B H17E 109.5 . . ?
H17D C17B H17F 109.5 . . ?
H17E C17B H17F 109.5 . . ?
C18B C17B H17D 109.5 . . ?
C18B C17B H17E 109.5 . . ?
C18B C17B H17F 109.5 . . ?
P2B C18B H18B 107.9 . . ?
C16B C18B P2B 113.9(4) . . ?
C16B C18B H18B 107.9 . . ?
C17B C18B P2B 108.9(4) . . ?
C17B C18B C16B 110.3(5) . . ?
C17B C18B H18B 107.9 . . ?
N2B C19B H19B 118.7 . . ?
N2B C19B C20B 122.6(5) . . ?
C20B C19B H19B 118.7 . . ?
C19B C20B H20B 120.2 . . ?
C21B C20B C19B 119.5(5) . . ?
C21B C20B H20B 120.2 . . ?
C20B C21B H21B 120.2 . . ?
C20B C21B C22B 119.6(5) . . ?
C22B C21B H21B 120.2 . . ?
C21B C22B C23B 123.7(5) . . ?
C30B C22B C21B 117.4(5) . . ?
C30B C22B C23B 118.8(5) . . ?
C22B C23B H23B 119.7 . . ?
C24B C23B C22B 120.7(5) . . ?
C24B C23B H23B 119.7 . . ?
C23B C24B H24B 119.1 . . ?
C23B C24B C25B 121.9(5) . . ?
C25B C24B H24B 119.1 . . ?
C26B C25B C24B 124.7(5) . . ?
C26B C25B C29B 116.6(5) . . ?
C29B C25B C24B 118.7(5) . . ?
C25B C26B H26B 120.3 . . ?
C27B C26B C25B 119.5(5) . . ?
C27B C26B H26B 120.3 . . ?
C26B C27B H27B 120.3 . . ?
C26B C27B C28B 119.4(5) . . ?
C28B C27B H27B 120.3 . . ?
N1B C28B C27B 122.9(5) . . ?
N1B C28B H28B 118.6 . . ?
C27B C28B H28B 118.6 . . ?
N1B C29B C25B 123.6(5) . . ?
N1B C29B C30B 116.5(4) . . ?
C25B C29B C30B 120.0(5) . . ?
N2B C30B C22B 122.7(5) . . ?
N2B C30B C29B 117.4(5) . . ?
C22B C30B C29B 119.9(5) . . ?
P2C Ni1C P1C 148.47(7) . . ?
N1C Ni1C P1C 102.65(13) . . ?
N1C Ni1C P2C 104.56(13) . . ?
N2C Ni1C P1C 101.98(14) . . ?
N2C Ni1C P2C 97.89(14) . . ?
N2C Ni1C N1C 80.66(19) . . ?
C12C Ni1C P1C 79.82(17) . . ?
C12C Ni1C P2C 81.21(17) . . ?
C12C Ni1C N1C 97.3(2) . . ?
C12C Ni1C N2C 177.5(2) . . ?
O1C P1C Ni1C 103.73(15) . . ?
O1C P1C C3C 99.6(2) . . ?
O1C P1C C6C 103.7(3) . . ?
C3C P1C Ni1C 125.1(2) . . ?
C6C P1C Ni1C 118.9(2) . . ?
C6C P1C C3C 102.4(3) . . ?
O2C P2C Ni1C 105.87(16) . . ?
O2C P2C C15C 100.3(3) . . ?
O2C P2C C18C 103.9(3) . . ?
C15C P2C Ni1C 124.7(2) . . ?
C15C P2C C18C 104.1(3) . . ?
C18C P2C Ni1C 115.21(19) . . ?
C7C O1C P1C 110.6(4) . . ?
C11C O2C P2C 112.0(3) . . ?
C28C N1C Ni1C 132.2(4) . . ?
C28C N1C C29C 117.6(5) . . ?
C29C N1C Ni1C 110.2(4) . . ?
C19C N2C Ni1C 126.8(4) . . ?
C19C N2C C30C 118.3(5) . . ?
C30C N2C Ni1C 114.8(4) . . ?
H1CA C1C H1CB 109.5 . . ?
H1CA C1C H1CC 109.5 . . ?
H1CB C1C H1CC 109.5 . . ?
C3C C1C H1CA 109.5 . . ?
C3C C1C H1CB 109.5 . . ?
C3C C1C H1CC 109.5 . . ?
H2CA C2C H2CB 109.5 . . ?
H2CA C2C H2CC 109.5 . . ?
H2CB C2C H2CC 109.5 . . ?
C3C C2C H2CA 109.5 . . ?
C3C C2C H2CB 109.5 . . ?
C3C C2C H2CC 109.5 . . ?
P1C C3C H3C 107.5 . . ?
C1C C3C P1C 112.1(4) . . ?
C1C C3C C2C 110.3(5) . . ?
C1C C3C H3C 107.5 . . ?
C2C C3C P1C 111.6(4) . . ?
C2C C3C H3C 107.5 . . ?
H4CA C4C H4CB 109.5 . . ?
H4CA C4C H4CC 109.5 . . ?
H4CB C4C H4CC 109.5 . . ?
C6C C4C H4CA 109.5 . . ?
C6C C4C H4CB 109.5 . . ?
C6C C4C H4CC 109.5 . . ?
H5CA C5C H5CB 109.5 . . ?
H5CA C5C H5CC 109.5 . . ?
H5CB C5C H5CC 109.5 . . ?
C6C C5C H5CA 109.5 . . ?
C6C C5C H5CB 109.5 . . ?
C6C C5C H5CC 109.5 . . ?
P1C C6C H6C 107.4 . . ?
C4C C6C P1C 110.9(4) . . ?
C4C C6C C5C 112.4(6) . . ?
C4C C6C H6C 107.4 . . ?
C5C C6C P1C 111.2(4) . . ?
C5C C6C H6C 107.4 . . ?
C8C C7C O1C 119.0(5) . . ?
C8C C7C C12C 123.6(5) . . ?
C12C C7C O1C 117.3(5) . . ?
C7C C8C H8C 120.9 . . ?
C7C C8C C9C 118.3(5) . . ?
C9C C8C H8C 120.9 . . ?
C8C C9C H9C 119.8 . . ?
C8C C9C C10C 120.4(5) . . ?
C10C C9C H9C 119.8 . . ?
C9C C10C H10C 120.8 . . ?
C11C C10C C9C 118.5(5) . . ?
C11C C10C H10C 120.8 . . ?
O2C C11C C12C 117.4(5) . . ?
C10C C11C O2C 119.6(5) . . ?
C10C C11C C12C 123.0(5) . . ?
C7C C12C Ni1C 121.3(4) . . ?
C7C C12C C11C 116.2(5) . . ?
C11C C12C Ni1C 122.2(4) . . ?
H13G C13C H13H 109.5 . . ?
H13G C13C H13I 109.5 . . ?
H13H C13C H13I 109.5 . . ?
C15C C13C H13G 109.5 . . ?
C15C C13C H13H 109.5 . . ?
C15C C13C H13I 109.5 . . ?
H14G C14C H14H 109.5 . . ?
H14G C14C H14I 109.5 . . ?
H14H C14C H14I 109.5 . . ?
C15C C14C H14G 109.5 . . ?
C15C C14C H14H 109.5 . . ?
C15C C14C H14I 109.5 . . ?
P2C C15C H15C 107.0 . . ?
C13C C15C P2C 111.9(5) . . ?
C13C C15C C14C 112.7(7) . . ?
C13C C15C H15C 107.0 . . ?
C14C C15C P2C 111.0(5) . . ?
C14C C15C H15C 107.0 . . ?
H16G C16C H16H 109.5 . . ?
H16G C16C H16I 109.5 . . ?
H16H C16C H16I 109.5 . . ?
C18C C16C H16G 109.5 . . ?
C18C C16C H16H 109.5 . . ?
C18C C16C H16I 109.5 . . ?
H17G C17C H17H 109.5 . . ?
H17G C17C H17I 109.5 . . ?
H17H C17C H17I 109.5 . . ?
C18C C17C H17G 109.5 . . ?
C18C C17C H17H 109.5 . . ?
C18C C17C H17I 109.5 . . ?
P2C C18C H18C 107.8 . . ?
C16C C18C P2C 113.5(5) . . ?
C16C C18C H18C 107.8 . . ?
C17C C18C P2C 108.9(4) . . ?
C17C C18C C16C 111.0(6) . . ?
C17C C18C H18C 107.8 . . ?
N2C C19C H19C 118.6 . . ?
N2C C19C C20C 122.8(5) . . ?
C20C C19C H19C 118.6 . . ?
C19C C20C H20C 120.2 . . ?
C21C C20C C19C 119.6(5) . . ?
C21C C20C H20C 120.2 . . ?
C20C C21C H21C 120.0 . . ?
C20C C21C C22C 119.9(6) . . ?
C22C C21C H21C 120.0 . . ?
C21C C22C C23C 124.3(6) . . ?
C21C C22C C30C 116.7(5) . . ?
C30C C22C C23C 119.0(5) . . ?
C22C C23C H23C 119.3 . . ?
C24C C23C C22C 121.4(6) . . ?
C24C C23C H23C 119.3 . . ?
C23C C24C H24C 119.2 . . ?
C23C C24C C25C 121.5(5) . . ?
C25C C24C H24C 119.2 . . ?
C26C C25C C24C 124.7(6) . . ?
C29C C25C C24C 118.6(6) . . ?
C29C C25C C26C 116.7(6) . . ?
C25C C26C H26C 120.2 . . ?
C27C C26C C25C 119.6(6) . . ?
C27C C26C H26C 120.2 . . ?
C26C C27C H27C 120.3 . . ?
C26C C27C C28C 119.4(6) . . ?
C28C C27C H27C 120.3 . . ?
N1C C28C C27C 123.1(6) . . ?
N1C C28C H28C 118.5 . . ?
C27C C28C H28C 118.5 . . ?
N1C C29C C25C 123.6(6) . . ?
N1C C29C C30C 115.9(5) . . ?
C25C C29C C30C 120.5(5) . . ?
N2C C30C C22C 122.7(5) . . ?
N2C C30C C29C 118.2(5) . . ?
C22C C30C C29C 119.0(5) . . ?
P1D Ni1D P2D 150.01(6) . . ?
N1D Ni1D P1D 104.57(13) . . ?
N1D Ni1D P2D 100.90(13) . . ?
N2D Ni1D P1D 95.11(14) . . ?
N2D Ni1D P2D 104.43(14) . . ?
N2D Ni1D N1D 80.78(17) . . ?
C12D Ni1D P1D 81.32(18) . . ?
C12D Ni1D P2D 79.86(19) . . ?
C12D Ni1D N1D 97.60(19) . . ?
C12D Ni1D N2D 175.6(2) . . ?
O1D P1D Ni1D 105.71(16) . . ?
O1D P1D C3D 99.7(2) . . ?
O1D P1D C6D 104.0(2) . . ?
C3D P1D Ni1D 123.80(19) . . ?
C6D P1D Ni1D 117.20(19) . . ?
C6D P1D C3D 103.5(3) . . ?
O2D P2D Ni1D 103.49(16) . . ?
O2D P2D C15D 99.7(2) . . ?
O2D P2D C18D 104.1(3) . . ?
C15D P2D Ni1D 126.4(2) . . ?
C15D P2D C18D 102.2(3) . . ?
C18D P2D Ni1D 117.5(2) . . ?
C7D O1D P1D 112.5(3) . . ?
C11D O2D P2D 110.2(3) . . ?
C28D N1D Ni1D 133.0(4) . . ?
C28D N1D C29D 117.4(5) . . ?
C29D N1D Ni1D 109.5(3) . . ?
C19D N2D Ni1D 126.1(4) . . ?
C19D N2D C30D 118.4(5) . . ?
C30D N2D Ni1D 115.0(3) . . ?
H1DA C1D H1DB 109.5 . . ?
H1DA C1D H1DC 109.5 . . ?
H1DB C1D H1DC 109.5 . . ?
C3D C1D H1DA 109.5 . . ?
C3D C1D H1DB 109.5 . . ?
C3D C1D H1DC 109.5 . . ?
H2DA C2D H2DB 109.5 . . ?
H2DA C2D H2DC 109.5 . . ?
H2DB C2D H2DC 109.5 . . ?
C3D C2D H2DA 109.5 . . ?
C3D C2D H2DB 109.5 . . ?
C3D C2D H2DC 109.5 . . ?
P1D C3D H3D 106.8 . . ?
C1D C3D P1D 111.8(4) . . ?
C1D C3D H3D 106.8 . . ?
C2D C3D P1D 112.4(4) . . ?
C2D C3D C1D 111.8(5) . . ?
C2D C3D H3D 106.8 . . ?
H4DA C4D H4DB 109.5 . . ?
H4DA C4D H4DC 109.5 . . ?
H4DB C4D H4DC 109.5 . . ?
C6D C4D H4DA 109.5 . . ?
C6D C4D H4DB 109.5 . . ?
C6D C4D H4DC 109.5 . . ?
H5DA C5D H5DB 109.5 . . ?
H5DA C5D H5DC 109.5 . . ?
H5DB C5D H5DC 109.5 . . ?
C6D C5D H5DA 109.5 . . ?
C6D C5D H5DB 109.5 . . ?
C6D C5D H5DC 109.5 . . ?
P1D C6D H6D 107.1 . . ?
C4D C6D P1D 114.2(4) . . ?
C4D C6D H6D 107.1 . . ?
C5D C6D P1D 110.4(4) . . ?
C5D C6D C4D 110.7(5) . . ?
C5D C6D H6D 107.1 . . ?
O1D C7D C12D 117.2(5) . . ?
C8D C7D O1D 119.8(5) . . ?
C8D C7D C12D 122.9(5) . . ?
C7D C8D H8D 120.6 . . ?
C7D C8D C9D 118.7(5) . . ?
C9D C8D H8D 120.6 . . ?
C8D C9D H9D 119.8 . . ?
C8D C9D C10D 120.4(5) . . ?
C10D C9D H9D 119.8 . . ?
C9D C10D H10D 120.7 . . ?
C11D C10D C9D 118.5(6) . . ?
C11D C10D H10D 120.7 . . ?
O2D C11D C12D 118.0(5) . . ?
C10D C11D O2D 119.1(5) . . ?
C10D C11D C12D 122.8(5) . . ?
C7D C12D Ni1D 122.4(4) . . ?
C7D C12D C11D 116.4(5) . . ?
C11D C12D Ni1D 120.9(4) . . ?
H13J C13D H13K 109.5 . . ?
H13J C13D H13L 109.5 . . ?
H13K C13D H13L 109.5 . . ?
C15D C13D H13J 109.5 . . ?
C15D C13D H13K 109.5 . . ?
C15D C13D H13L 109.5 . . ?
H14J C14D H14K 109.5 . . ?
H14J C14D H14L 109.5 . . ?
H14K C14D H14L 109.5 . . ?
C15D C14D H14J 109.5 . . ?
C15D C14D H14K 109.5 . . ?
C15D C14D H14L 109.5 . . ?
P2D C15D H15D 107.4 . . ?
C13D C15D P2D 111.5(4) . . ?
C13D C15D C14D 109.6(5) . . ?
C13D C15D H15D 107.4 . . ?
C14D C15D P2D 113.4(4) . . ?
C14D C15D H15D 107.4 . . ?
H16J C16D H16K 109.5 . . ?
H16J C16D H16L 109.5 . . ?
H16K C16D H16L 109.5 . . ?
C18D C16D H16J 109.5 . . ?
C18D C16D H16K 109.5 . . ?
C18D C16D H16L 109.5 . . ?
H17J C17D H17K 109.5 . . ?
H17J C17D H17L 109.5 . . ?
H17K C17D H17L 109.5 . . ?
C18D C17D H17J 109.5 . . ?
C18D C17D H17K 109.5 . . ?
C18D C17D H17L 109.5 . . ?
P2D C18D H18D 108.2 . . ?
C16D C18D P2D 109.0(4) . . ?
C16D C18D C17D 111.9(5) . . ?
C16D C18D H18D 108.2 . . ?
C17D C18D P2D 111.2(4) . . ?
C17D C18D H18D 108.2 . . ?
N2D C19D H19D 118.7 . . ?
N2D C19D C20D 122.7(5) . . ?
C20D C19D H19D 118.7 . . ?
C19D C20D H20D 120.2 . . ?
C21D C20D C19D 119.5(5) . . ?
C21D C20D H20D 120.2 . . ?
C20D C21D H21D 120.5 . . ?
C20D C21D C22D 119.0(5) . . ?
C22D C21D H21D 120.5 . . ?
C21D C22D C23D 122.8(5) . . ?
C30D C22D C21D 118.0(5) . . ?
C30D C22D C23D 119.1(5) . . ?
C22D C23D H23D 119.2 . . ?
C24D C23D C22D 121.5(5) . . ?
C24D C23D H23D 119.2 . . ?
C23D C24D H24D 119.9 . . ?
C23D C24D C25D 120.2(5) . . ?
C25D C24D H24D 119.9 . . ?
C26D C25D C24D 123.2(5) . . ?
C29D C25D C24D 119.7(5) . . ?
C29D C25D C26D 117.0(5) . . ?
C25D C26D H26D 120.5 . . ?
C27D C26D C25D 119.0(5) . . ?
C27D C26D H26D 120.5 . . ?
C26D C27D H27D 120.2 . . ?
C26D C27D C28D 119.6(5) . . ?
C28D C27D H27D 120.2 . . ?
N1D C28D C27D 123.1(5) . . ?
N1D C28D H28D 118.4 . . ?
C27D C28D H28D 118.4 . . ?
N1D C29D C25D 123.8(5) . . ?
N1D C29D C30D 116.8(5) . . ?
C25D C29D C30D 119.4(5) . . ?
N2D C30D C22D 122.3(5) . . ?
N2D C30D C29D 117.7(5) . . ?
C22D C30D C29D 120.0(5) . . ?
F1A Sb1A F4A 89.5(2) . . ?
F2A Sb1A F1A 90.3(2) . . ?
F2A Sb1A F3A 89.2(3) . . ?
F2A Sb1A F4A 88.9(3) . . ?
F2A Sb1A F6A 89.2(3) . . ?
F3A Sb1A F1A 89.2(3) . . ?
F3A Sb1A F4A 177.7(3) . . ?
F3A Sb1A F6A 91.3(3) . . ?
F5A Sb1A F1A 90.3(2) . . ?
F5A Sb1A F2A 178.2(3) . . ?
F5A Sb1A F3A 92.5(3) . . ?
F5A Sb1A F4A 89.4(3) . . ?
F5A Sb1A F6A 90.2(3) . . ?
F6A Sb1A F1A 179.3(2) . . ?
F6A Sb1A F4A 90.0(2) . . ?
F1B Sb1B F2B 88.99(17) . . ?
F3B Sb1B F1B 89.63(17) . . ?
F3B Sb1B F2B 89.40(19) . . ?
F3B Sb1B F4B 91.04(18) . . ?
F4B Sb1B F1B 178.48(17) . . ?
F4B Sb1B F2B 89.65(18) . . ?
F5B Sb1B F1B 89.84(17) . . ?
F5B Sb1B F2B 89.90(18) . . ?
F5B Sb1B F3B 179.13(19) . . ?
F5B Sb1B F4B 89.48(18) . . ?
F5B Sb1B F6B 90.78(19) . . ?
F6B Sb1B F1B 90.20(19) . . ?
F6B Sb1B F2B 178.94(19) . . ?
F6B Sb1B F3B 89.91(19) . . ?
F6B Sb1B F4B 91.17(19) . . ?
F2C Sb1C F1C 89.6(2) . . ?
F2C Sb1C F3C 91.3(2) . . ?
F2C Sb1C F5C 178.3(2) . . ?
F3C Sb1C F1C 90.2(2) . . ?
F3C Sb1C F5C 87.97(18) . . ?
F4C Sb1C F1C 178.9(2) . . ?
F4C Sb1C F2C 91.5(2) . . ?
F4C Sb1C F3C 90.1(2) . . ?
F4C Sb1C F5C 90.1(2) . . ?
F4C Sb1C F6C 90.6(2) . . ?
F5C Sb1C F1C 88.87(19) . . ?
F6C Sb1C F1C 89.1(2) . . ?
F6C Sb1C F2C 89.88(19) . . ?
F6C Sb1C F3C 178.67(18) . . ?
F6C Sb1C F5C 90.87(17) . . ?
F1D Sb1D F2D 86.2(3) . . ?
F1D Sb1D F4D 90.2(3) . . ?
F1D Sb1D F6D 91.9(3) . . ?
F2D Sb1D F6D 176.2(3) . . ?
F3D Sb1D F1D 89.8(4) . . ?
F3D Sb1D F2D 92.5(5) . . ?
F3D Sb1D F4D 179.7(5) . . ?
F3D Sb1D F6D 90.8(5) . . ?
F4D Sb1D F2D 87.8(3) . . ?
F4D Sb1D F6D 88.9(3) . . ?
F5D Sb1D F1D 177.0(3) . . ?
F5D Sb1D F2D 91.0(3) . . ?
F5D Sb1D F3D 89.6(4) . . ?
F5D Sb1D F4D 90.5(3) . . ?
F5D Sb1D F6D 90.9(3) . . ?

loop_
_geom_bond_atom_site_label_1
_geom_bond_atom_site_label_2
_geom_bond_distance
_geom_bond_site_symmetry_2
_geom_bond_publ_flag
Ni1A P1A 2.1777(16) . ?
Ni1A P2A 2.2269(15) . ?
Ni1A N1A 2.178(5) . ?
Ni1A N2A 1.961(5) . ?
Ni1A C12A 1.904(5) . ?
P1A O1A 1.658(4) . ?
P1A C3A 1.828(7) . ?
P1A C6A 1.830(7) . ?
P2A O2A 1.653(4) . ?
P2A C15A 1.843(5) . ?
P2A C18A 1.855(6) . ?
O1A C7A 1.381(7) . ?
O2A C11A 1.394(6) . ?
N1A C28A 1.320(8) . ?
N1A C29A 1.366(7) . ?
N2A C19A 1.328(8) . ?
N2A C30A 1.380(7) . ?
C1A H1AA 0.9800 . ?
C1A H1AB 0.9800 . ?
C1A H1AC 0.9800 . ?
C1A C3A 1.544(9) . ?
C2A H2AA 0.9800 . ?
C2A H2AB 0.9800 . ?
C2A H2AC 0.9800 . ?
C2A C3A 1.525(12) . ?
C3A H3A 1.0000 . ?
C4A H4AA 0.9800 . ?
C4A H4AB 0.9800 . ?
C4A H4AC 0.9800 . ?
C4A C6A 1.541(10) . ?
C5A H5AA 0.9800 . ?
C5A H5AB 0.9800 . ?
C5A H5AC 0.9800 . ?
C5A C6A 1.534(13) . ?
C6A H6A 1.0000 . ?
C7A C8A 1.386(8) . ?
C7A C12A 1.396(8) . ?
C8A H8A 0.9500 . ?
C8A C9A 1.394(9) . ?
C9A H9A 0.9500 . ?
C9A C10A 1.394(8) . ?
C10A H10A 0.9500 . ?
C10A C11A 1.379(8) . ?
C11A C12A 1.392(8) . ?
C13A H13A 0.9800 . ?
C13A H13B 0.9800 . ?
C13A H13C 0.9800 . ?
C13A C15A 1.522(9) . ?
C14A H14A 0.9800 . ?
C14A H14B 0.9800 . ?
C14A H14C 0.9800 . ?
C14A C15A 1.535(8) . ?
C15A H15A 1.0000 . ?
C16A H16A 0.9800 . ?
C16A H16B 0.9800 . ?
C16A H16C 0.9800 . ?
C16A C18A 1.533(9) . ?
C17A H17A 0.9800 . ?
C17A H17B 0.9800 . ?
C17A H17C 0.9800 . ?
C17A C18A 1.528(8) . ?
C18A H18A 1.0000 . ?
C19A H19A 0.9500 . ?
C19A C20A 1.406(8) . ?
C20A H20A 0.9500 . ?
C20A C21A 1.373(9) . ?
C21A H21A 0.9500 . ?
C21A C22A 1.388(9) . ?
C22A C23A 1.453(8) . ?
C22A C30A 1.407(7) . ?
C23A H23A 0.9500 . ?
C23A C24A 1.347(9) . ?
C24A H24A 0.9500 . ?
C24A C25A 1.438(8) . ?
C25A C26A 1.405(9) . ?
C25A C29A 1.402(8) . ?
C26A H26A 0.9500 . ?
C26A C27A 1.371(8) . ?
C27A H27A 0.9500 . ?
C27A C28A 1.409(8) . ?
C28A H28A 0.9500 . ?
C29A C30A 1.433(8) . ?
Ni1B P1B 2.1950(16) . ?
Ni1B P2B 2.1935(16) . ?
Ni1B N1B 2.148(4) . ?
Ni1B N2B 1.957(5) . ?
Ni1B C12B 1.903(5) . ?
P1B O1B 1.650(4) . ?
P1B C3B 1.834(6) . ?
P1B C6B 1.845(6) . ?
P2B O2B 1.654(4) . ?
P2B C15B 1.834(5) . ?
P2B C18B 1.837(5) . ?
O1B C7B 1.397(7) . ?
O2B C11B 1.388(6) . ?
N1B C28B 1.326(7) . ?
N1B C29B 1.353(7) . ?
N2B C19B 1.327(7) . ?
N2B C30B 1.378(6) . ?
C1B H1BA 0.9800 . ?
C1B H1BB 0.9800 . ?
C1B H1BC 0.9800 . ?
C1B C3B 1.532(9) . ?
C2B H2BA 0.9800 . ?
C2B H2BB 0.9800 . ?
C2B H2BC 0.9800 . ?
C2B C3B 1.531(10) . ?
C3B H3B 1.0000 . ?
C4B H4BA 0.9800 . ?
C4B H4BB 0.9800 . ?
C4B H4BC 0.9800 . ?
C4B C6B 1.540(8) . ?
C5B H5BA 0.9800 . ?
C5B H5BB 0.9800 . ?
C5B H5BC 0.9800 . ?
C5B C6B 1.521(9) . ?
C6B H6B 1.0000 . ?
C7B C8B 1.388(8) . ?
C7B C12B 1.393(7) . ?
C8B H8B 0.9500 . ?
C8B C9B 1.404(10) . ?
C9B H9B 0.9500 . ?
C9B C10B 1.379(9) . ?
C10B H10B 0.9500 . ?
C10B C11B 1.390(8) . ?
C11B C12B 1.391(8) . ?
C13B H13D 0.9800 . ?
C13B H13E 0.9800 . ?
C13B H13F 0.9800 . ?
C13B C15B 1.534(8) . ?
C14B H14D 0.9800 . ?
C14B H14E 0.9800 . ?
C14B H14F 0.9800 . ?
C14B C15B 1.535(8) . ?
C15B H15B 1.0000 . ?
C16B H16D 0.9800 . ?
C16B H16E 0.9800 . ?
C16B H16F 0.9800 . ?
C16B C18B 1.533(8) . ?
C17B H17D 0.9800 . ?
C17B H17E 0.9800 . ?
C17B H17F 0.9800 . ?
C17B C18B 1.532(8) . ?
C18B H18B 1.0000 . ?
C19B H19B 0.9500 . ?
C19B C20B 1.417(8) . ?
C20B H20B 0.9500 . ?
C20B C21B 1.364(8) . ?
C21B H21B 0.9500 . ?
C21B C22B 1.416(8) . ?
C22B C23B 1.445(8) . ?
C22B C30B 1.406(8) . ?
C23B H23B 0.9500 . ?
C23B C24B 1.343(9) . ?
C24B H24B 0.9500 . ?
C24B C25B 1.426(8) . ?
C25B C26B 1.409(8) . ?
C25B C29B 1.412(7) . ?
C26B H26B 0.9500 . ?
C26B C27B 1.379(9) . ?
C27B H27B 0.9500 . ?
C27B C28B 1.398(8) . ?
C28B H28B 0.9500 . ?
C29B C30B 1.428(7) . ?
Ni1C P1C 2.2046(16) . ?
Ni1C P2C 2.1831(16) . ?
Ni1C N1C 2.156(5) . ?
Ni1C N2C 1.959(5) . ?
Ni1C C12C 1.902(6) . ?
P1C O1C 1.651(4) . ?
P1C C3C 1.847(6) . ?
P1C C6C 1.843(6) . ?
P2C O2C 1.659(4) . ?
P2C C15C 1.826(6) . ?
P2C C18C 1.847(6) . ?
O1C C7C 1.397(6) . ?
O2C C11C 1.386(7) . ?
N1C C28C 1.330(8) . ?
N1C C29C 1.353(8) . ?
N2C C19C 1.331(8) . ?
N2C C30C 1.368(7) . ?
C1C H1CA 0.9800 . ?
C1C H1CB 0.9800 . ?
C1C H1CC 0.9800 . ?
C1C C3C 1.521(9) . ?
C2C H2CA 0.9800 . ?
C2C H2CB 0.9800 . ?
C2C H2CC 0.9800 . ?
C2C C3C 1.527(9) . ?
C3C H3C 1.0000 . ?
C4C H4CA 0.9800 . ?
C4C H4CB 0.9800 . ?
C4C H4CC 0.9800 . ?
C4C C6C 1.520(10) . ?
C5C H5CA 0.9800 . ?
C5C H5CB 0.9800 . ?
C5C H5CC 0.9800 . ?
C5C C6C 1.534(9) . ?
C6C H6C 1.0000 . ?
C7C C8C 1.382(8) . ?
C7C C12C 1.385(8) . ?
C8C H8C 0.9500 . ?
C8C C9C 1.393(8) . ?
C9C H9C 0.9500 . ?
C9C C10C 1.406(8) . ?
C10C H10C 0.9500 . ?
C10C C11C 1.379(8) . ?
C11C C12C 1.397(7) . ?
C13C H13G 0.9800 . ?
C13C H13H 0.9800 . ?
C13C H13I 0.9800 . ?
C13C C15C 1.522(11) . ?
C14C H14G 0.9800 . ?
C14C H14H 0.9800 . ?
C14C H14I 0.9800 . ?
C14C C15C 1.529(11) . ?
C15C H15C 1.0000 . ?
C16C H16G 0.9800 . ?
C16C H16H 0.9800 . ?
C16C H16I 0.9800 . ?
C16C C18C 1.532(8) . ?
C17C H17G 0.9800 . ?
C17C H17H 0.9800 . ?
C17C H17I 0.9800 . ?
C17C C18C 1.525(10) . ?
C18C H18C 1.0000 . ?
C19C H19C 0.9500 . ?
C19C C20C 1.398(9) . ?
C20C H20C 0.9500 . ?
C20C C21C 1.375(9) . ?
C21C H21C 0.9500 . ?
C21C C22C 1.410(9) . ?
C22C C23C 1.435(8) . ?
C22C C30C 1.424(8) . ?
C23C H23C 0.9500 . ?
C23C C24C 1.333(10) . ?
C24C H24C 0.9500 . ?
C24C C25C 1.439(9) . ?
C25C C26C 1.410(9) . ?
C25C C29C 1.408(8) . ?
C26C H26C 0.9500 . ?
C26C C27C 1.365(10) . ?
C27C H27C 0.9500 . ?
C27C C28C 1.397(8) . ?
C28C H28C 0.9500 . ?
C29C C30C 1.430(8) . ?
Ni1D P1D 2.1922(16) . ?
Ni1D P2D 2.2159(17) . ?
Ni1D N1D 2.165(4) . ?
Ni1D N2D 1.962(4) . ?
Ni1D C12D 1.902(5) . ?
P1D O1D 1.651(4) . ?
P1D C3D 1.842(6) . ?
P1D C6D 1.836(5) . ?
P2D O2D 1.660(4) . ?
P2D C15D 1.845(5) . ?
P2D C18D 1.846(5) . ?
O1D C7D 1.390(7) . ?
O2D C11D 1.390(6) . ?
N1D C28D 1.336(7) . ?
N1D C29D 1.352(7) . ?
N2D C19D 1.329(7) . ?
N2D C30D 1.367(7) . ?
C1D H1DA 0.9800 . ?
C1D H1DB 0.9800 . ?
C1D H1DC 0.9800 . ?
C1D C3D 1.528(8) . ?
C2D H2DA 0.9800 . ?
C2D H2DB 0.9800 . ?
C2D H2DC 0.9800 . ?
C2D C3D 1.522(8) . ?
C3D H3D 1.0000 . ?
C4D H4DA 0.9800 . ?
C4D H4DB 0.9800 . ?
C4D H4DC 0.9800 . ?
C4D C6D 1.535(8) . ?
C5D H5DA 0.9800 . ?
C5D H5DB 0.9800 . ?
C5D H5DC 0.9800 . ?
C5D C6D 1.517(9) . ?
C6D H6D 1.0000 . ?
C7D C8D 1.385(7) . ?
C7D C12D 1.393(8) . ?
C8D H8D 0.9500 . ?
C8D C9D 1.393(9) . ?
C9D H9D 0.9500 . ?
C9D C10D 1.400(8) . ?
C10D H10D 0.9500 . ?
C10D C11D 1.389(7) . ?
C11D C12D 1.393(8) . ?
C13D H13J 0.9800 . ?
C13D H13K 0.9800 . ?
C13D H13L 0.9800 . ?
C13D C15D 1.529(8) . ?
C14D H14J 0.9800 . ?
C14D H14K 0.9800 . ?
C14D H14L 0.9800 . ?
C14D C15D 1.531(9) . ?
C15D H15D 1.0000 . ?
C16D H16J 0.9800 . ?
C16D H16K 0.9800 . ?
C16D H16L 0.9800 . ?
C16D C18D 1.533(9) . ?
C17D H17J 0.9800 . ?
C17D H17K 0.9800 . ?
C17D H17L 0.9800 . ?
C17D C18D 1.535(8) . ?
C18D H18D 1.0000 . ?
C19D H19D 0.9500 . ?
C19D C20D 1.397(8) . ?
C20D H20D 0.9500 . ?
C20D C21D 1.380(8) . ?
C21D H21D 0.9500 . ?
C21D C22D 1.405(7) . ?
C22D C23D 1.435(8) . ?
C22D C30D 1.403(7) . ?
C23D H23D 0.9500 . ?
C23D C24D 1.351(8) . ?
C24D H24D 0.9500 . ?
C24D C25D 1.442(8) . ?
C25D C26D 1.416(8) . ?
C25D C29D 1.404(7) . ?
C26D H26D 0.9500 . ?
C26D C27D 1.374(8) . ?
C27D H27D 0.9500 . ?
C27D C28D 1.392(8) . ?
C28D H28D 0.9500 . ?
C29D C30D 1.434(7) . ?
Sb1A F1A 1.876(4) . ?
Sb1A F2A 1.867(5) . ?
Sb1A F3A 1.869(5) . ?
Sb1A F4A 1.877(4) . ?
Sb1A F5A 1.859(5) . ?
Sb1A F6A 1.869(4) . ?
Sb1B F1B 1.885(4) . ?
Sb1B F2B 1.885(3) . ?
Sb1B F3B 1.881(3) . ?
Sb1B F4B 1.882(4) . ?
Sb1B F5B 1.869(3) . ?
Sb1B F6B 1.876(3) . ?
Sb1C F1C 1.891(4) . ?
Sb1C F2C 1.873(4) . ?
Sb1C F3C 1.877(4) . ?
Sb1C F4C 1.865(4) . ?
Sb1C F5C 1.883(3) . ?
Sb1C F6C 1.869(4) . ?
Sb1D F1D 1.860(5) . ?
Sb1D F2D 1.870(5) . ?
Sb1D F3D 1.857(5) . ?
Sb1D F4D 1.863(4) . ?
Sb1D F5D 1.853(5) . ?
Sb1D F6D 1.871(5) . ?

loop_
_geom_torsion_atom_site_label_1
_geom_torsion_atom_site_label_2
_geom_torsion_atom_site_label_3
_geom_torsion_atom_site_label_4
_geom_torsion
_geom_torsion_site_symmetry_1
_geom_torsion_site_symmetry_2
_geom_torsion_site_symmetry_3
_geom_torsion_site_symmetry_4
_geom_torsion_publ_flag
Ni1A P1A O1A C7A -8.5(5) . . . . ?
Ni1A P1A C3A C1A -73.3(6) . . . . ?
Ni1A P1A C3A C2A 52.3(5) . . . . ?
Ni1A P1A C6A C4A -175.2(5) . . . . ?
Ni1A P1A C6A C5A -47.9(5) . . . . ?
Ni1A P2A O2A C11A -31.8(4) . . . . ?
Ni1A P2A C15A C13A -64.5(5) . . . . ?
Ni1A P2A C15A C14A 61.9(5) . . . . ?
Ni1A P2A C18A C16A 147.0(4) . . . . ?
Ni1A P2A C18A C17A 22.1(5) . . . . ?
Ni1A N1A C28A C27A -176.9(4) . . . . ?
Ni1A N1A C29A C25A -179.9(4) . . . . ?
Ni1A N1A C29A C30A 1.1(5) . . . . ?
Ni1A N2A C19A C20A -179.6(4) . . . . ?
Ni1A N2A C30A C22A 179.2(4) . . . . ?
Ni1A N2A C30A C29A -2.1(6) . . . . ?
P1A O1A C7A C8A -171.1(5) . . . . ?
P1A O1A C7A C12A 8.9(8) . . . . ?
P2A O2A C11A C10A -158.9(5) . . . . ?
P2A O2A C11A C12A 19.5(6) . . . . ?
O1A P1A C3A C1A 169.3(5) . . . . ?
O1A P1A C3A C2A -65.2(5) . . . . ?
O1A P1A C6A C4A -58.3(6) . . . . ?
O1A P1A C6A C5A 69.0(5) . . . . ?
O1A C7A C8A C9A -179.6(6) . . . . ?
O1A C7A C12A Ni1A -5.0(8) . . . . ?
O1A C7A C12A C11A 178.2(5) . . . . ?
O2A P2A C15A C13A 48.0(5) . . . . ?
O2A P2A C15A C14A 174.4(4) . . . . ?
O2A P2A C18A C16A 34.7(5) . . . . ?
O2A P2A C18A C17A -90.1(5) . . . . ?
O2A C11A C12A Ni1A 7.3(8) . . . . ?
O2A C11A C12A C7A -175.9(5) . . . . ?
N1A C29A C30A N2A 0.5(7) . . . . ?
N1A C29A C30A C22A 179.2(4) . . . . ?
N2A C19A C20A C21A 0.2(8) . . . . ?
C3A P1A O1A C7A 119.5(5) . . . . ?
C3A P1A C6A C4A 46.6(6) . . . . ?
C3A P1A C6A C5A 173.9(5) . . . . ?
C6A P1A O1A C7A -132.1(5) . . . . ?
C6A P1A C3A C1A 62.2(6) . . . . ?
C6A P1A C3A C2A -172.3(5) . . . . ?
C7A C8A C9A C10A 0.6(10) . . . . ?
C8A C7A C12A Ni1A 175.0(5) . . . . ?
C8A C7A C12A C11A -1.8(9) . . . . ?
C8A C9A C10A C11A 0.1(10) . . . . ?
C9A C10A C11A O2A 176.6(5) . . . . ?
C9A C10A C11A C12A -1.7(9) . . . . ?
C10A C11A C12A Ni1A -174.3(5) . . . . ?
C10A C11A C12A C7A 2.5(9) . . . . ?
C12A C7A C8A C9A 0.3(10) . . . . ?
C15A P2A O2A C11A -161.6(4) . . . . ?
C15A P2A C18A C16A -68.4(5) . . . . ?
C15A P2A C18A C17A 166.8(4) . . . . ?
C18A P2A O2A C11A 94.5(4) . . . . ?
C18A P2A C15A C13A 152.9(4) . . . . ?
C18A P2A C15A C14A -80.8(5) . . . . ?
C19A N2A C30A C22A -0.3(7) . . . . ?
C19A N2A C30A C29A 178.4(4) . . . . ?
C19A C20A C21A C22A 0.1(8) . . . . ?
C20A C21A C22A C23A 179.5(5) . . . . ?
C20A C21A C22A C30A -0.5(8) . . . . ?
C21A C22A C23A C24A 177.7(5) . . . . ?
C21A C22A C30A N2A 0.7(7) . . . . ?
C21A C22A C30A C29A -178.0(5) . . . . ?
C22A C23A C24A C25A 0.4(8) . . . . ?
C23A C22A C30A N2A -179.4(4) . . . . ?
C23A C22A C30A C29A 2.0(7) . . . . ?
C23A C24A C25A C26A -175.3(5) . . . . ?
C23A C24A C25A C29A 1.8(8) . . . . ?
C24A C25A C26A C27A 179.5(5) . . . . ?
C24A C25A C29A N1A 178.9(5) . . . . ?
C24A C25A C29A C30A -2.1(7) . . . . ?
C25A C26A C27A C28A -0.2(8) . . . . ?
C25A C29A C30A N2A -178.5(4) . . . . ?
C25A C29A C30A C22A 0.2(7) . . . . ?
C26A C25A C29A N1A -3.8(7) . . . . ?
C26A C25A C29A C30A 175.1(5) . . . . ?
C26A C27A C28A N1A -0.8(8) . . . . ?
C28A N1A C29A C25A 2.9(7) . . . . ?
C28A N1A C29A C30A -176.1(5) . . . . ?
C29A N1A C28A C27A -0.5(8) . . . . ?
C29A C25A C26A C27A 2.3(8) . . . . ?
C30A N2A C19A C20A -0.1(8) . . . . ?
C30A C22A C23A C24A -2.3(8) . . . . ?
Ni1B P1B O1B C7B 13.6(4) . . . . ?
Ni1B P1B C3B C1B 59.1(5) . . . . ?
Ni1B P1B C3B C2B -66.9(5) . . . . ?
Ni1B P1B C6B C4B -178.4(4) . . . . ?
Ni1B P1B C6B C5B -55.2(5) . . . . ?
Ni1B P2B O2B C11B -13.6(3) . . . . ?
Ni1B P2B C15B C13B -55.8(5) . . . . ?
Ni1B P2B C15B C14B 71.0(4) . . . . ?
Ni1B P2B C18B C16B 175.6(4) . . . . ?
Ni1B P2B C18B C17B 52.0(5) . . . . ?
Ni1B N1B C28B C27B -174.0(4) . . . . ?
Ni1B N1B C29B C25B 174.0(4) . . . . ?
Ni1B N1B C29B C30B -5.0(6) . . . . ?
Ni1B N2B C19B C20B 177.3(4) . . . . ?
Ni1B N2B C30B C22B -177.0(4) . . . . ?
Ni1B N2B C30B C29B 2.4(6) . . . . ?
P1B O1B C7B C8B 174.0(4) . . . . ?
P1B O1B C7B C12B -6.2(6) . . . . ?
P2B O2B C11B C10B -173.7(4) . . . . ?
P2B O2B C11B C12B 5.7(5) . . . . ?
O1B P1B C3B C1B -57.1(5) . . . . ?
O1B P1B C3B C2B 176.9(4) . . . . ?
O1B P1B C6B C4B -63.1(5) . . . . ?
O1B P1B C6B C5B 60.1(5) . . . . ?
O1B C7B C8B C9B -179.8(5) . . . . ?
O1B C7B C12B Ni1B -6.8(6) . . . . ?
O1B C7B C12B C11B 179.2(4) . . . . ?
O2B P2B C15B C13B 61.0(5) . . . . ?
O2B P2B C15B C14B -172.2(4) . . . . ?
O2B P2B C18B C16B 60.7(5) . . . . ?
O2B P2B C18B C17B -62.9(5) . . . . ?
O2B C11B C12B Ni1B 7.6(6) . . . . ?
O2B C11B C12B C7B -178.3(4) . . . . ?
N1B C29B C30B N2B 2.1(7) . . . . ?
N1B C29B C30B C22B -178.4(5) . . . . ?
N2B C19B C20B C21B 0.2(9) . . . . ?
C3B P1B O1B C7B 141.4(4) . . . . ?
C3B P1B C6B C4B 41.6(6) . . . . ?
C3B P1B C6B C5B 164.9(4) . . . . ?
C6B P1B O1B C7B -110.8(4) . . . . ?
C6B P1B C3B C1B -162.7(5) . . . . ?
C6B P1B C3B C2B 71.3(5) . . . . ?
C7B C8B C9B C10B 0.4(9) . . . . ?
C8B C7B C12B Ni1B 173.0(4) . . . . ?
C8B C7B C12B C11B -1.0(7) . . . . ?
C8B C9B C10B C11B -0.4(9) . . . . ?
C9B C10B C11B O2B 179.0(5) . . . . ?
C9B C10B C11B C12B -0.3(8) . . . . ?
C10B C11B C12B Ni1B -173.1(4) . . . . ?
C10B C11B C12B C7B 1.0(7) . . . . ?
C12B C7B C8B C9B 0.3(8) . . . . ?
C15B P2B O2B C11B -143.8(3) . . . . ?
C15B P2B C18B C16B -43.6(5) . . . . ?
C15B P2B C18B C17B -167.2(4) . . . . ?
C18B P2B O2B C11B 110.5(4) . . . . ?
C18B P2B C15B C13B 166.6(5) . . . . ?
C18B P2B C15B C14B -66.6(4) . . . . ?
C19B N2B C30B C22B 0.7(7) . . . . ?
C19B N2B C30B C29B -179.9(5) . . . . ?
C19B C20B C21B C22B -1.1(8) . . . . ?
C20B C21B C22B C23B -176.6(5) . . . . ?
C20B C21B C22B C30B 1.6(8) . . . . ?
C21B C22B C23B C24B 178.9(6) . . . . ?
C21B C22B C30B N2B -1.4(8) . . . . ?
C21B C22B C30B C29B 179.1(5) . . . . ?
C22B C23B C24B C25B 1.3(9) . . . . ?
C23B C22B C30B N2B 176.9(5) . . . . ?
C23B C22B C30B C29B -2.6(8) . . . . ?
C23B C24B C25B C26B 178.1(6) . . . . ?
C23B C24B C25B C29B -1.4(9) . . . . ?
C24B C25B C26B C27B -178.8(6) . . . . ?
C24B C25B C29B N1B -179.5(5) . . . . ?
C24B C25B C29B C30B -0.5(8) . . . . ?
C25B C26B C27B C28B -1.8(9) . . . . ?
C25B C29B C30B N2B -177.0(5) . . . . ?
C25B C29B C30B C22B 2.5(7) . . . . ?
C26B C25B C29B N1B 1.0(8) . . . . ?
C26B C25B C29B C30B 180.0(5) . . . . ?
C26B C27B C28B N1B 1.5(9) . . . . ?
C28B N1B C29B C25B -1.4(8) . . . . ?
C28B N1B C29B C30B 179.6(5) . . . . ?
C29B N1B C28B C27B 0.1(8) . . . . ?
C29B C25B C26B C27B 0.7(8) . . . . ?
C30B N2B C19B C20B 0.0(8) . . . . ?
C30B C22B C23B C24B 0.7(8) . . . . ?
Ni1C P1C O1C C7C 23.8(4) . . . . ?
Ni1C P1C C3C C1C 32.3(5) . . . . ?
Ni1C P1C C3C C2C 156.6(4) . . . . ?
Ni1C P1C C6C C4C 58.9(5) . . . . ?
Ni1C P1C C6C C5C -66.8(5) . . . . ?
Ni1C P2C O2C C11C -6.5(4) . . . . ?
Ni1C P2C C15C C13C -54.1(6) . . . . ?
Ni1C P2C C15C C14C 72.6(6) . . . . ?
Ni1C P2C C18C C16C 171.6(4) . . . . ?
Ni1C P2C C18C C17C 47.5(5) . . . . ?
Ni1C N1C C28C C27C -177.3(5) . . . . ?
Ni1C N1C C29C C25C 178.7(5) . . . . ?
Ni1C N1C C29C C30C -3.8(6) . . . . ?
Ni1C N2C C19C C20C 177.3(4) . . . . ?
Ni1C N2C C30C C22C -177.5(4) . . . . ?
Ni1C N2C C30C C29C 2.7(6) . . . . ?
P1C O1C C7C C8C 167.0(4) . . . . ?
P1C O1C C7C C12C -11.0(6) . . . . ?
P2C O2C C11C C10C 179.5(4) . . . . ?
P2C O2C C11C C12C -0.9(6) . . . . ?
O1C P1C C3C C1C -82.1(5) . . . . ?
O1C P1C C3C C2C 42.2(5) . . . . ?
O1C P1C C6C C4C 173.3(4) . . . . ?
O1C P1C C6C C5C 47.6(5) . . . . ?
O1C C7C C8C C9C -176.8(5) . . . . ?
O1C C7C C12C Ni1C -11.7(6) . . . . ?
O1C C7C C12C C11C 174.9(5) . . . . ?
O2C P2C C15C C13C 63.5(6) . . . . ?
O2C P2C C15C C14C -169.8(5) . . . . ?
O2C P2C C18C C16C 56.3(6) . . . . ?
O2C P2C C18C C17C -67.9(5) . . . . ?
O2C C11C C12C Ni1C 10.2(7) . . . . ?
O2C C11C C12C C7C -176.5(4) . . . . ?
N1C C29C C30C N2C 1.0(7) . . . . ?
N1C C29C C30C C22C -178.7(5) . . . . ?
N2C C19C C20C C21C -1.6(8) . . . . ?
C3C P1C O1C C7C 153.7(4) . . . . ?
C3C P1C C6C C4C -83.5(5) . . . . ?
C3C P1C C6C C5C 150.8(5) . . . . ?
C6C P1C O1C C7C -101.0(4) . . . . ?
C6C P1C C3C C1C 171.5(5) . . . . ?
C6C P1C C3C C2C -64.2(5) . . . . ?
C7C C8C C9C C10C 0.9(8) . . . . ?
C8C C7C C12C Ni1C 170.5(4) . . . . ?
C8C C7C C12C C11C -2.9(8) . . . . ?
C8C C9C C10C C11C -0.7(8) . . . . ?
C9C C10C C11C O2C 178.2(5) . . . . ?
C9C C10C C11C C12C -1.3(8) . . . . ?
C10C C11C C12C Ni1C -170.3(4) . . . . ?
C10C C11C C12C C7C 3.1(8) . . . . ?
C12C C7C C8C C9C 1.0(8) . . . . ?
C15C P2C O2C C11C -137.3(4) . . . . ?
C15C P2C C18C C16C -48.3(6) . . . . ?
C15C P2C C18C C17C -172.4(4) . . . . ?
C18C P2C O2C C11C 115.2(4) . . . . ?
C18C P2C C15C C13C 170.8(6) . . . . ?
C18C P2C C15C C14C -62.4(6) . . . . ?
C19C N2C C30C C22C -1.3(7) . . . . ?
C19C N2C C30C C29C 179.0(5) . . . . ?
C19C C20C C21C C22C 1.3(8) . . . . ?
C20C C21C C22C C23C 178.5(5) . . . . ?
C20C C21C C22C C30C -1.0(8) . . . . ?
C21C C22C C23C C24C 179.3(6) . . . . ?
C21C C22C C30C N2C 1.0(8) . . . . ?
C21C C22C C30C C29C -179.3(5) . . . . ?
C22C C23C C24C C25C 1.1(11) . . . . ?
C23C C22C C30C N2C -178.5(5) . . . . ?
C23C C22C C30C C29C 1.2(8) . . . . ?
C23C C24C C25C C26C 178.9(7) . . . . ?
C23C C24C C25C C29C -1.1(11) . . . . ?
C24C C25C C26C C27C -178.5(7) . . . . ?
C24C C25C C29C N1C 178.4(6) . . . . ?
C24C C25C C29C C30C 1.1(9) . . . . ?
C25C C26C C27C C28C -0.6(12) . . . . ?
C25C C29C C30C N2C 178.6(5) . . . . ?
C25C C29C C30C C22C -1.2(8) . . . . ?
C26C C25C C29C N1C -1.6(9) . . . . ?
C26C C25C C29C C30C -178.9(6) . . . . ?
C26C C27C C28C N1C -0.2(11) . . . . ?
C28C N1C C29C C25C 0.8(8) . . . . ?
C28C N1C C29C C30C 178.2(5) . . . . ?
C29C N1C C28C C27C 0.1(9) . . . . ?
C29C C25C C26C C27C 1.4(11) . . . . ?
C30C N2C C19C C20C 1.6(8) . . . . ?
C30C C22C C23C C24C -1.2(9) . . . . ?
Ni1D P1D O1D C7D 1.8(3) . . . . ?
Ni1D P1D C3D C1D 54.3(5) . . . . ?
Ni1D P1D C3D C2D -72.4(5) . . . . ?
Ni1D P1D C6D C4D -169.7(4) . . . . ?
Ni1D P1D C6D C5D -44.2(5) . . . . ?
Ni1D P2D O2D C11D -24.3(3) . . . . ?
Ni1D P2D C15D C13D -36.5(5) . . . . ?
Ni1D P2D C15D C14D -160.7(3) . . . . ?
Ni1D P2D C18D C16D -60.8(4) . . . . ?
Ni1D P2D C18D C17D 63.0(5) . . . . ?
Ni1D N1D C28D C27D 174.9(4) . . . . ?
Ni1D N1D C29D C25D -174.7(5) . . . . ?
Ni1D N1D C29D C30D 3.6(6) . . . . ?
Ni1D N2D C19D C20D -172.2(4) . . . . ?
Ni1D N2D C30D C22D 174.4(4) . . . . ?
Ni1D N2D C30D C29D -4.5(6) . . . . ?
P1D O1D C7D C8D -174.9(4) . . . . ?
P1D O1D C7D C12D 4.7(6) . . . . ?
P2D O2D C11D C10D -167.7(4) . . . . ?
P2D O2D C11D C12D 11.9(6) . . . . ?
O1D P1D C3D C1D -62.1(4) . . . . ?
O1D P1D C3D C2D 171.2(4) . . . . ?
O1D P1D C6D C4D -53.5(5) . . . . ?
O1D P1D C6D C5D 72.0(4) . . . . ?
O1D C7D C8D C9D -177.6(4) . . . . ?
O1D C7D C12D Ni1D -10.9(6) . . . . ?
O1D C7D C12D C11D 175.5(4) . . . . ?
O2D P2D C15D C13D 78.3(4) . . . . ?
O2D P2D C15D C14D -45.9(4) . . . . ?
O2D P2D C18D C16D -174.5(4) . . . . ?
O2D P2D C18D C17D -50.7(5) . . . . ?
O2D C11D C12D Ni1D 10.9(6) . . . . ?
O2D C11D C12D C7D -175.4(4) . . . . ?
N1D C29D C30D N2D 0.2(7) . . . . ?
N1D C29D C30D C22D -178.7(5) . . . . ?
N2D C19D C20D C21D -0.3(9) . . . . ?
C3D P1D O1D C7D 131.2(4) . . . . ?
C3D P1D C6D C4D 50.3(5) . . . . ?
C3D P1D C6D C5D 175.8(4) . . . . ?
C6D P1D O1D C7D -122.2(4) . . . . ?
C6D P1D C3D C1D -169.2(4) . . . . ?
C6D P1D C3D C2D 64.2(5) . . . . ?
C7D C8D C9D C10D 0.1(8) . . . . ?
C8D C7D C12D Ni1D 168.8(4) . . . . ?
C8D C7D C12D C11D -4.8(7) . . . . ?
C8D C9D C10D C11D -0.7(8) . . . . ?
C9D C10D C11D O2D 178.0(5) . . . . ?
C9D C10D C11D C12D -1.6(8) . . . . ?
C10D C11D C12D Ni1D -169.5(4) . . . . ?
C10D C11D C12D C7D 4.2(7) . . . . ?
C12D C7D C8D C9D 2.8(8) . . . . ?
C15D P2D O2D C11D -155.6(4) . . . . ?
C15D P2D C18D C16D 82.0(4) . . . . ?
C15D P2D C18D C17D -154.1(5) . . . . ?
C18D P2D O2D C11D 99.0(4) . . . . ?
C18D P2D C15D C13D -174.8(4) . . . . ?
C18D P2D C15D C14D 60.9(4) . . . . ?
C19D N2D C30D C22D 1.9(8) . . . . ?
C19D N2D C30D C29D -177.0(5) . . . . ?
C19D C20D C21D C22D 0.0(9) . . . . ?
C20D C21D C22D C23D 178.5(6) . . . . ?
C20D C21D C22D C30D 1.2(9) . . . . ?
C21D C22D C23D C24D -176.1(6) . . . . ?
C21D C22D C30D N2D -2.1(8) . . . . ?
C21D C22D C30D C29D 176.7(5) . . . . ?
C22D C23D C24D C25D -0.6(10) . . . . ?
C23D C22D C30D N2D -179.5(5) . . . . ?
C23D C22D C30D C29D -0.7(8) . . . . ?
C23D C24D C25D C26D 179.8(6) . . . . ?
C23D C24D C25D C29D -0.4(9) . . . . ?
C24D C25D C26D C27D 178.7(6) . . . . ?
C24D C25D C29D N1D 179.1(5) . . . . ?
C24D C25D C29D C30D 0.8(8) . . . . ?
C25D C26D C27D C28D 2.1(9) . . . . ?
C25D C29D C30D N2D 178.6(5) . . . . ?
C25D C29D C30D C22D -0.3(8) . . . . ?
C26D C25D C29D N1D -1.1(9) . . . . ?
C26D C25D C29D C30D -179.4(5) . . . . ?
C26D C27D C28D N1D -1.1(9) . . . . ?
C28D N1D C29D C25D 2.2(8) . . . . ?
C28D N1D C29D C30D -179.5(5) . . . . ?
C29D N1D C28D C27D -1.1(8) . . . . ?
C29D C25D C26D C27D -1.1(9) . . . . ?
C30D N2D C19D C20D -0.7(8) . . . . ?
C30D C22D C23D C24D 1.2(9) . . . . ?

loop_
_twin_individual_id
_twin_individual_mass_fraction_refined
1 0.58965
2 0.41035
